data_7035310
loop_
_publ_author_name
'Ma, Pengtao'
'Wan, Rong'
'Si, Yanan'
'Hu, Feng'
'Wang, Yueyan'
'Niu, Jingyang'
'Wang, Jingping'

_publ_section_title
;
 Double-malate bridging tri-lanthanoid cluster encapsulated
 arsenotungstates: syntheses, structures, luminescence and magnetic
 properties.
;
_journal_issue 25
_journal_name_full 'Dalton transactions (Cambridge, England : 2003)'
_journal_page_first 11514
_journal_page_last 11523
_journal_paper_doi 10.1039/c5dt01323b
_journal_volume 44
_journal_year 2015
_chemical_formula_moiety '0.5(C16 H12 As8 K40 Li4 O360 Tb12 W76), O'
_chemical_formula_sum 'C8 H74 As4 K20 Li2 O181 Tb6 W38'
_chemical_formula_weight 12102.05
_chemical_name_systematic
;
 ? 
;
_space_group_crystal_system monoclinic
_space_group_IT_number 14
_space_group_name_Hall '-P 2yn'
_space_group_name_H-M_alt 'P 1 21/n 1'
_symmetry_space_group_name_Hall '-P 2yn'
_symmetry_space_group_name_H-M 'P 1 21/n 1'
_atom_sites_solution_hydrogens geom
_atom_sites_solution_primary direct
_atom_sites_solution_secondary difmap
_audit_creation_date 2015-05-02
_audit_creation_method
;
Olex2 1.2
(compiled 2015.01.26 svn.r3150 for OlexSys, GUI svn.r4998)
;
_audit_update_record
;
2015-05-05 deposited with the CCDC.
2015-06-02 downloaded from the CCDC.
;
_cell_angle_alpha 90.00
_cell_angle_beta 112.785(3)
_cell_angle_gamma 90.00
_cell_formula_units_Z 2
_cell_length_a 20.924(3)
_cell_length_b 25.288(4)
_cell_length_c 22.707(4)
_cell_measurement_reflns_used 8970
_cell_measurement_temperature 296(2)
_cell_measurement_theta_max 27.23
_cell_measurement_theta_min 2.26
_cell_volume 11077(3)
_computing_molecular_graphics 'Olex2 (Dolomanov et al., 2009)'
_computing_publication_material 'Olex2 (Dolomanov et al., 2009)'
_computing_structure_refinement 'XL (Sheldrick, 2008)'
_computing_structure_solution 'ShelXS-1997 (Sheldrick, 2008)'
_diffrn_ambient_temperature 296.15
_diffrn_measured_fraction_theta_full 0.998
_diffrn_measured_fraction_theta_max 0.998
_diffrn_measurement_device_type 'Bruker APEX-II CCD'
_diffrn_measurement_method '\f and \w scans'
_diffrn_radiation_monochromator graphite
_diffrn_radiation_type MoK\a
_diffrn_radiation_wavelength 0.71073
_diffrn_reflns_av_R_equivalents 0.1049
_diffrn_reflns_av_unetI/netI 0.1206
_diffrn_reflns_limit_h_max 24
_diffrn_reflns_limit_h_min -24
_diffrn_reflns_limit_k_max 21
_diffrn_reflns_limit_k_min -30
_diffrn_reflns_limit_l_max 25
_diffrn_reflns_limit_l_min -27
_diffrn_reflns_number 56070
_diffrn_reflns_theta_full 25.00
_diffrn_reflns_theta_max 25.00
_diffrn_reflns_theta_min 1.87
_diffrn_source 'fine-focus sealed tube'
_diffrn_standards_number 0
_exptl_absorpt_coefficient_mu 22.588
_exptl_absorpt_correction_T_max 0.7457
_exptl_absorpt_correction_T_min 0.1827
_exptl_absorpt_correction_type multi-scan
_exptl_absorpt_process_details
;
SADABS-2008/1 (Bruker,2008) was used for absorption correction.
wR2(int) was 0.1787 before and 0.0779 after correction.
The Ratio of minimum to maximum transmission is 0.2450.
The \l/2 correction factor is 0.0015.
;
_exptl_crystal_colour colourless
_exptl_crystal_colour_primary colourless
_exptl_crystal_density_diffrn 3.628
_exptl_crystal_density_method 'not measured'
_exptl_crystal_description block
_exptl_crystal_F_000 10580
_exptl_crystal_preparation 'Magnetic properties, Luminescent'
_exptl_crystal_size_max 0.25
_exptl_crystal_size_mid 0.18
_exptl_crystal_size_min 0.13
_refine_diff_density_max 5.578
_refine_diff_density_min -3.631
_refine_diff_density_rms 0.568
_refine_ls_extinction_method none
_refine_ls_goodness_of_fit_ref 1.012
_refine_ls_hydrogen_treatment constr
_refine_ls_matrix_type full
_refine_ls_number_parameters 1108
_refine_ls_number_reflns 19474
_refine_ls_number_restraints 84
_refine_ls_restrained_S_all 1.010
_refine_ls_R_factor_all 0.1146
_refine_ls_R_factor_gt 0.0688
_refine_ls_shift/su_max 0.001
_refine_ls_shift/su_mean 0.000
_refine_ls_structure_factor_coef Fsqd
_refine_ls_weighting_details 'calc w=1/[\s^2^(Fo^2^)+(0.1099P)^2^+0.0000P] where P=(Fo^2^+2Fc^2^)/3'
_refine_ls_weighting_scheme calc
_refine_ls_wR_factor_gt 0.1686
_refine_ls_wR_factor_ref 0.2029
_reflns_number_gt 12652
_reflns_number_total 19474
_reflns_threshold_expression >2sigma(I)
_cod_data_source_file c5dt01323b2.cif
_cod_data_source_block 1043920
_cod_depositor_comments 'Adding full bibliography for 7035309--7035313.cif.'
_cod_database_code 7035310
_audit_block_doi 10.5517/cc1418v9
_olex2_refinement_description
;
1. Fixed Uiso
 At 1.2 times of:
  All C(H) groups, All C(H,H) groups
2. Uiso/Uaniso restraints and constraints
Uanis(O5) \\sim Ueq, Uanis(O6) \\sim Ueq, Uanis(O28) \\sim Ueq, Uanis(O30)
\\sim Ueq, Uanis(O37) \\sim Ueq, Uanis(O44) \\sim Ueq, Uanis(O58) \\sim Ueq,
Uanis(C4) \\sim Ueq: with sigma of 0.001 and sigma for terminal atoms of 0.002
Uanis(O15) \\sim Ueq, Uanis(O26) \\sim Ueq, Uanis(O49) \\sim Ueq, Uanis(O64)
\\sim Ueq, Uanis(O57) \\sim Ueq, Uanis(C2) \\sim Ueq: with sigma of 0.01 and
sigma for terminal atoms of 0.02
3. Others
 Fixed Sof: K3(0.5) K4(0.5) K5(0.5) K6(0.5) K7(0.5) K8(0.5) K9(0.5) K10(0.5)
 K11(0.5) K12(0.5) K13(0.5) K14(0.5) K15(0.5) K16(0.25) K17(0.25) K18(0.25)
 K19(0.25) K20(0.25) K21(0.25) O10W(0.5) O11W(0.5) O12W(0.5) O13W(0.5)
 O14W(0.5) O15W(0.5) O16W(0.5) O17W(0.5) O18W(0.5) O19W(0.5) O20W(0.5)
 O21W(0.5) O22W(0.5) O23W(0.5) O24W(0.5)
 Fixed Uiso: K15(0.15762) O9W(0.11532) O20W(0.10311) O23W(0.11879) O24W(0.11649)
4.a Ternary CH refined with riding coordinates:
 C2(H2)
4.b Secondary CH2 refined with riding coordinates:
 C3(H3A,H3B)
;

loop_
_space_group_symop_id
_space_group_symop_operation_xyz
1 'x, y, z'
2 '-x+1/2, y+1/2, -z+1/2'
3 '-x, -y, -z'
4 'x-1/2, -y-1/2, z-1/2'

loop_
_atom_site_label
_atom_site_type_symbol
_atom_site_fract_x
_atom_site_fract_y
_atom_site_fract_z
_atom_site_U_iso_or_equiv
_atom_site_adp_type
_atom_site_occupancy
_atom_site_calc_flag
_atom_site_refinement_flags_posn
_atom_site_refinement_flags_adp
W1 W 0.66598(5) 0.11274(4) 0.85174(5) 0.0235(2) Uani 1 d . .
W2 W 0.58565(6) 0.01369(4) 0.75407(5) 0.0251(3) Uani 1 d . .
W3 W 0.66350(6) 0.11068(5) 0.70138(5) 0.0295(3) Uani 1 d . .
W4 W 0.42535(6) 0.03422(4) 0.61226(5) 0.0262(3) Uani 1 d . .
W5 W 0.49980(6) 0.13130(5) 0.55804(5) 0.0320(3) Uani 1 d . .
W6 W 0.35187(6) 0.15374(4) 0.58336(5) 0.0275(3) Uani 1 d . .
W7 W 0.58047(6) 0.24270(4) 0.66610(5) 0.0299(3) Uani 1 d . .
W8 W 0.43395(6) 0.26160(4) 0.69503(5) 0.0267(3) Uani 1 d . .
W9 W 0.58784(6) 0.24575(4) 0.81645(5) 0.0247(3) Uani 1 d . .
W10 W 0.53432(5) 0.15837(4) 0.91773(5) 0.0211(2) Uani 1 d . .
W11 W 0.18848(5) -0.00394(4) 0.76585(5) 0.0240(3) Uani 1 d . .
W12 W 0.12346(5) 0.08923(4) 0.64686(5) 0.0268(3) Uani 1 d . .
W13 W 0.02033(6) 0.03476(4) 0.71405(6) 0.0346(3) Uani 1 d . .
W14 W 0.08259(6) 0.22217(4) 0.68786(6) 0.0303(3) Uani 1 d . .
W15 W -0.02388(6) 0.16842(5) 0.75253(7) 0.0377(3) Uani 1 d . .
W16 W 0.10803(6) 0.25138(4) 0.83894(6) 0.0332(3) Uani 1 d . .
W17 W 0.04690(6) 0.06684(5) 0.88098(7) 0.0382(3) Uani 1 d . .
W18 W 0.17724(6) 0.15243(5) 0.96410(6) 0.0336(3) Uani 1 d . .
W19 W 0.21627(6) 0.03097(4) 0.93144(5) 0.0270(3) Uani 1 d . .
Tb1 Tb 0.29744(6) 0.05470(5) 0.70099(6) 0.0221(3) Uani 1 d . .
Tb2 Tb 0.36702(6) 0.06704(5) 0.87428(6) 0.0197(3) Uani 1 d . .
Tb3 Tb 0.27845(6) 0.19508(5) 0.71380(6) 0.0239(3) Uani 1 d . .
As1 As 0.49630(13) 0.13301(9) 0.72806(12) 0.0196(5) Uani 1 d . .
As2 As 0.16703(13) 0.12851(9) 0.80856(12) 0.0215(6) Uani 1 d . .
K1 K 0.7598(4) 0.2331(4) 0.9494(4) 0.066(2) Uani 1 d . .
K2 K 0.5119(7) -0.1048(5) 0.6350(5) 0.107(4) Uani 1 d . .
K3 K 0.0765(7) -0.0764(6) 0.8357(7) 0.045(3) Uiso 0.50 d . .
K4 K 0.4249(8) 0.2872(6) 0.8574(7) 0.056(4) Uiso 0.50 d . .
K5 K 0.1596(9) -0.1132(8) 0.9462(9) 0.074(5) Uiso 0.50 d . .
K6 K 0.5870(9) 0.2354(8) 0.5015(9) 0.073(5) Uiso 0.50 d . .
K7 K 0.1869(11) 0.3450(9) 0.7527(10) 0.092(6) Uiso 0.50 d . .
K8 K 0.5780(10) 0.0049(8) 0.9301(9) 0.082(6) Uiso 0.50 d . .
K9 K 0.4432(11) 0.1727(9) 0.0454(10) 0.089(6) Uiso 0.50 d . .
K10 K 0.2300(12) 0.0255(10) 0.1049(11) 0.098(7) Uiso 0.50 d . .
K11 K 0.7657(16) 0.2302(13) 0.6608(15) 0.145(11) Uiso 0.50 d . .
K12 K 0.6226(15) 0.8644(12) 0.8224(14) 0.132(9) Uiso 0.50 d . .
K13 K 0.9018(16) 0.2123(13) 1.0139(14) 0.140(10) Uiso 0.50 d . .
K14 K 0.6738(15) 0.0752(12) 0.5400(13) 0.133(10) Uiso 0.50 d . .
K15 K 0.5818(17) -0.0249(14) 0.5766(15) 0.158 Uiso 0.50 d . .
K16 K 0.356(2) 0.0925(17) 0.0793(19) 0.084(11) Uiso 0.25 d . .
K17 K -0.074(2) 0.1298(19) 0.562(2) 0.099(13) Uiso 0.25 d . .
K18 K 0.086(3) 0.196(2) 0.502(2) 0.113(16) Uiso 0.25 d . .
K19 K 0.125(3) -0.061(2) 0.588(2) 0.119(17) Uiso 0.25 d . .
K20 K 0.461(3) 0.387(2) 0.819(3) 0.128(18) Uiso 0.25 d . .
K21 K 0.785(3) 0.228(2) 0.817(3) 0.123(17) Uiso 0.25 d . .
O1 O 0.7408(9) 0.1169(8) 0.9207(9) 0.038(5) Uani 1 d . .
O2 O 0.6590(8) 0.0393(7) 0.8326(8) 0.025(4) Uani 1 d . .
O3 O 0.7123(8) 0.1199(7) 0.7903(8) 0.026(4) Uani 1 d . .
O4 O 0.6502(10) 0.1894(7) 0.8364(9) 0.036(5) Uani 1 d . .
O5 O 0.5984(9) 0.1131(7) 0.8803(8) 0.034(4) Uani 1 d . U
O6 O 0.5811(8) 0.1031(7) 0.7498(8) 0.025(4) Uani 1 d . U
O7 O 0.6116(10) -0.0522(8) 0.7592(9) 0.045(5) Uani 1 d . .
O8 O 0.5252(10) 0.0161(8) 0.7871(10) 0.044(5) Uani 1 d . .
O9 O 0.6514(9) 0.0389(7) 0.7115(9) 0.036(5) Uani 1 d . .
O10 O 0.5154(9) 0.0157(7) 0.6672(8) 0.032(4) Uani 1 d . .
O11 O 0.7301(10) 0.1113(8) 0.6784(10) 0.047(6) Uani 1 d . .
O12 O 0.5878(9) 0.1101(8) 0.6208(8) 0.034(5) Uani 1 d . .
O13 O 0.6440(8) 0.1869(7) 0.6980(8) 0.027(4) Uani 1 d . .
O14 O 0.3955(10) -0.0235(8) 0.5709(8) 0.046(6) Uani 1 d . .
O15 O 0.3897(8) 0.0355(7) 0.6729(7) 0.024(4) Uani 1 d . U
O16 O 0.4696(11) 0.0611(8) 0.5502(9) 0.046(5) Uani 1 d . .
O17 O 0.3487(10) 0.0802(7) 0.5591(8) 0.035(5) Uani 1 d . .
O18 O 0.4614(8) 0.1209(7) 0.6443(8) 0.028(4) Uani 1 d . .
O19 O 0.5200(11) 0.1363(8) 0.4907(8) 0.042(5) Uani 1 d . .
O20 O 0.4113(9) 0.1586(7) 0.5290(7) 0.032(5) Uani 1 d . .
O21 O 0.5312(10) 0.2014(7) 0.5950(8) 0.036(5) Uani 1 d . .
O22 O 0.2761(10) 0.1754(9) 0.5220(9) 0.044(5) Uani 1 d . .
O23 O 0.3259(9) 0.1382(6) 0.6488(8) 0.027(4) Uani 1 d . .
O24 O 0.3918(9) 0.2188(7) 0.6170(8) 0.029(4) Uani 1 d . .
O25 O 0.6261(11) 0.2845(8) 0.6364(10) 0.046(5) Uani 1 d . .
O26 O 0.5031(10) 0.2831(7) 0.6547(9) 0.037(5) Uani 1 d . U
O27 O 0.6196(9) 0.2692(6) 0.7539(7) 0.026(4) Uani 1 d . .
O28 O 0.5203(8) 0.2002(7) 0.7218(8) 0.025(4) Uani 1 d . U
O29 O 0.3848(9) 0.3199(7) 0.6751(9) 0.038(5) Uani 1 d . .
O30 O 0.3899(9) 0.2223(7) 0.7339(8) 0.026(4) Uani 1 d . U
O31 O 0.5041(8) 0.2862(7) 0.7745(7) 0.022(4) Uani 1 d . .
O32 O 0.6320(11) 0.2873(7) 0.8784(10) 0.048(6) Uani 1 d . .
O33 O 0.5332(8) 0.2046(6) 0.8530(8) 0.026(4) Uani 1 d . .
O34 O 0.4954(10) 0.2022(7) 0.9517(9) 0.037(5) Uani 1 d . .
O35 O 0.4660(8) 0.1140(6) 0.8809(7) 0.022(4) Uani 1 d . .
O36 O 0.6343(9) 0.1913(7) 0.9691(9) 0.031(4) Uani 1 d . .
O37 O 0.5736(9) 0.1111(7) 0.9909(8) 0.026(4) Uani 1 d . U
O38 O 0.7356(10) 0.1798(9) 1.0514(9) 0.051(6) Uani 1 d . .
O39 O 0.6225(10) 0.0250(7) 1.0966(9) 0.042(5) Uani 1 d . .
O40 O 0.6100(11) 0.0743(7) 1.1714(11) 0.048(6) Uani 1 d . .
O41 O 0.2148(9) -0.0669(7) 0.7585(9) 0.035(5) Uani 1 d . .
O42 O 0.2688(8) 0.0359(6) 0.7914(8) 0.023(4) Uani 1 d . .
O43 O 0.1735(8) 0.0239(7) 0.6780(8) 0.024(4) Uani 1 d . .
O44 O 0.0894(9) -0.0186(7) 0.7301(8) 0.026(4) Uani 1 d . U
O45 O 0.1891(10) -0.0038(7) 0.8493(9) 0.032(4) Uani 1 d . .
O46 O 0.1292(8) 0.0784(6) 0.7511(8) 0.022(4) Uani 1 d . .
O47 O 0.1107(10) 0.0846(8) 0.5660(9) 0.042(5) Uani 1 d . .
O48 O 0.2095(8) 0.1194(7) 0.6825(8) 0.028(4) Uani 1 d . .
O49 O 0.0411(9) 0.0503(7) 0.6395(8) 0.032(4) Uani 1 d . U
O50 O 0.0785(9) 0.1537(7) 0.6489(9) 0.037(5) Uani 1 d . .
O51 O -0.0529(10) -0.0027(8) 0.6775(11) 0.049(6) Uani 1 d . .
O52 O -0.0165(10) 0.1027(8) 0.7088(10) 0.048(6) Uani 1 d . .
O53 O 0.0345(9) 0.0318(7) 0.8015(9) 0.034(5) Uani 1 d . .
O54 O 0.0577(11) 0.2620(7) 0.6193(10) 0.048(6) Uani 1 d . .
O55 O -0.0126(10) 0.2038(8) 0.6827(10) 0.045(5) Uani 1 d . .
O56 O 0.1745(9) 0.2203(7) 0.7159(8) 0.032(4) Uani 1 d . .
O57 O 0.0797(9) 0.2728(7) 0.7487(9) 0.036(5) Uani 1 d . U
O58 O 0.0962(9) 0.1753(7) 0.7802(8) 0.028(4) Uani 1 d . U
O59 O -0.1136(11) 0.1705(8) 0.7287(11) 0.052(6) Uani 1 d . .
O60 O 0.0033(9) 0.2286(7) 0.8034(9) 0.036(5) Uani 1 d . .
O61 O 0.0000(9) 0.1240(7) 0.8279(10) 0.041(5) Uani 1 d . .
O62 O 0.0908(11) 0.3101(7) 0.8718(10) 0.047(6) Uani 1 d . .
O63 O 0.1961(11) 0.2528(7) 0.8512(9) 0.037(5) Uani 1 d . .
O64 O 0.1185(9) 0.2044(7) 0.9083(9) 0.031(4) Uani 1 d . U
O65 O -0.0205(11) 0.0406(10) 0.8978(12) 0.064(7) Uani 1 d . .
O66 O 0.0825(11) 0.1124(8) 0.9473(11) 0.051(6) Uani 1 d . .
O67 O 0.1174(10) 0.0175(7) 0.9187(9) 0.035(5) Uani 1 d . .
O68 O 0.1506(9) 0.1019(7) 0.8743(8) 0.030(4) Uani 1 d . .
O69 O 0.1836(12) 0.1782(9) 1.0354(10) 0.051(6) Uani 1 d . .
O70 O 0.2524(10) 0.1721(9) 0.9544(9) 0.044(5) Uani 1 d . .
O71 O 0.2145(11) 0.0811(7) 0.9944(10) 0.043(5) Uani 1 d . .
O72 O 0.2543(11) -0.0210(7) 0.9836(9) 0.039(5) Uani 1 d . .
O73 O 0.2876(10) 0.0607(8) 0.9208(8) 0.034(5) Uani 1 d . .
O74 O 0.3436(8) 0.1221(6) 0.7772(7) 0.021(4) Uani 1 d . .
C1 C 0.6746(12) 0.1671(12) 1.0177(13) 0.031(7) Uani 1 d . .
C2 C 0.6412(14) 0.1141(11) 1.0311(12) 0.032(6) Uani 1 d . U
H2 H 0.6663 0.0835 1.0245 0.038 Uiso 1 calc R .
C3 C 0.6502(19) 0.1166(12) 1.1004(15) 0.049(9) Uani 1 d . .
H3A H 0.6989 0.1222 1.1264 0.059 Uiso 1 calc R .
H3B H 0.6249 0.1470 1.1062 0.059 Uiso 1 calc R .
C4 C 0.6261(13) 0.0681(10) 1.1242(12) 0.024(6) Uani 1 d . U
O1W O 0.2981(9) -0.0416(7) 0.6884(8) 0.032(4) Uiso 1 d . .
O2W O 0.2438(9) 0.0413(7) 0.5863(8) 0.032(4) Uiso 1 d . .
O3W O 0.4004(8) 0.0204(7) 0.7950(8) 0.024(4) Uiso 1 d . .
O4W O 0.4542(9) 0.0613(8) 0.9850(8) 0.036(5) Uiso 1 d . .
O5W O 0.3546(9) 0.1522(8) 0.9168(9) 0.035(5) Uiso 1 d . .
O6W O 0.2773(10) 0.2923(8) 0.7117(9) 0.040(5) Uiso 1 d . .
O7W O 0.3041(9) 0.2270(8) 0.8227(9) 0.035(5) Uiso 1 d . .
O8W O 0.2169(12) 0.2215(10) 0.6058(11) 0.062(7) Uiso 1 d . .
O9W O 0.4286(18) -0.0852(15) 0.7011(16) 0.115 Uiso 1 d . .
O10W O 0.313(2) 0.3466(18) 0.870(2) 0.053(12) Uiso 0.50 d . .
O11W O 1.000(2) 0.3605(18) 0.684(2) 0.048(11) Uiso 0.50 d . .
O12W O 0.589(3) -0.185(2) 0.725(2) 0.073(15) Uiso 0.50 d . .
O13W O 0.869(3) 0.271(2) 0.617(3) 0.080(16) Uiso 0.50 d . .
O14W O 0.290(3) 0.283(3) 0.978(3) 0.095(19) Uiso 0.50 d . .
O15W O 0.630(3) 0.375(3) 0.956(3) 0.11(2) Uiso 0.50 d . .
O16W O 0.304(3) -0.105(3) 0.575(3) 0.10(2) Uiso 0.50 d . .
O17W O 0.857(4) 0.107(3) 0.828(3) 0.12(2) Uiso 0.50 d . .
O18W O 0.835(3) 0.076(3) 0.643(3) 0.094(19) Uiso 0.50 d . .
O19W O 0.743(3) 0.863(3) 0.835(3) 0.094(19) Uiso 0.50 d . .
O20W O 0.715(3) -0.049(3) 0.680(3) 0.103 Uiso 0.50 d . .
O21W O 0.338(3) 0.184(3) 0.404(3) 0.11(2) Uiso 0.50 d . .
O22W O 0.102(3) -0.046(3) 1.018(3) 0.096(19) Uiso 0.50 d . .
O23W O 0.970(4) 0.403(3) 0.664(3) 0.119 Uiso 0.50 d . .
O24W O -0.016(4) 0.196(3) 0.496(3) 0.116 Uiso 0.50 d . .
Li1 Li 0.786(5) 0.856(5) 0.719(5) 0.13(3) Uiso 1 d . .

loop_
_atom_site_aniso_label
_atom_site_aniso_U_11
_atom_site_aniso_U_22
_atom_site_aniso_U_33
_atom_site_aniso_U_23
_atom_site_aniso_U_13
_atom_site_aniso_U_12
W1 0.0234(6) 0.0192(5) 0.0276(6) 0.0010(4) 0.0094(4) 0.0001(4)
W2 0.0284(6) 0.0173(5) 0.0325(6) -0.0007(5) 0.0149(5) 0.0012(4)
W3 0.0312(6) 0.0297(6) 0.0349(7) 0.0008(5) 0.0207(5) -0.0014(5)
W4 0.0340(6) 0.0232(6) 0.0240(6) -0.0030(5) 0.0140(5) -0.0039(5)
W5 0.0398(7) 0.0350(7) 0.0263(6) 0.0024(5) 0.0183(5) -0.0052(5)
W6 0.0315(6) 0.0275(6) 0.0223(6) 0.0057(5) 0.0089(5) -0.0013(5)
W7 0.0358(7) 0.0256(6) 0.0330(6) 0.0069(5) 0.0186(5) -0.0059(5)
W8 0.0304(6) 0.0155(5) 0.0350(6) 0.0090(5) 0.0137(5) 0.0001(4)
W9 0.0313(6) 0.0138(5) 0.0302(6) 0.0021(4) 0.0134(5) -0.0040(4)
W10 0.0261(6) 0.0145(5) 0.0227(5) 0.0006(4) 0.0097(4) -0.0034(4)
W11 0.0242(6) 0.0136(5) 0.0352(6) 0.0007(4) 0.0126(5) -0.0012(4)
W12 0.0245(6) 0.0203(5) 0.0300(6) 0.0007(5) 0.0043(5) -0.0012(4)
W13 0.0245(6) 0.0213(6) 0.0562(8) 0.0009(5) 0.0138(6) -0.0029(5)
W14 0.0275(6) 0.0205(6) 0.0411(7) 0.0089(5) 0.0113(5) 0.0054(5)
W15 0.0264(6) 0.0251(6) 0.0638(9) 0.0070(6) 0.0198(6) 0.0059(5)
W16 0.0397(7) 0.0178(6) 0.0483(7) 0.0046(5) 0.0237(6) 0.0064(5)
W17 0.0370(7) 0.0278(6) 0.0633(9) 0.0107(6) 0.0344(6) 0.0049(5)
W18 0.0465(7) 0.0248(6) 0.0407(7) 0.0038(5) 0.0290(6) 0.0105(5)
W19 0.0339(6) 0.0180(5) 0.0388(7) 0.0082(5) 0.0247(5) 0.0052(5)
Tb1 0.0256(7) 0.0166(6) 0.0235(7) 0.0001(5) 0.0087(5) 0.0006(5)
Tb2 0.0237(6) 0.0143(6) 0.0221(6) 0.0017(5) 0.0098(5) -0.0007(5)
Tb3 0.0264(7) 0.0143(6) 0.0300(7) 0.0064(5) 0.0099(6) 0.0015(5)
As1 0.0246(14) 0.0134(12) 0.0220(13) 0.0022(10) 0.0104(11) 0.0002(10)
As2 0.0234(14) 0.0131(12) 0.0299(14) 0.0036(11) 0.0124(11) 0.0044(10)
K1 0.054(5) 0.063(5) 0.076(6) -0.009(5) 0.019(4) -0.010(4)
K2 0.168(12) 0.083(8) 0.067(6) -0.012(6) 0.043(7) -0.007(8)
O1 0.028(10) 0.038(12) 0.042(12) 0.023(10) 0.008(9) 0.010(9)
O2 0.023(10) 0.022(9) 0.032(10) -0.005(8) 0.013(8) -0.010(7)
O3 0.021(9) 0.028(10) 0.027(10) 0.008(8) 0.008(8) 0.007(8)
O4 0.056(13) 0.026(10) 0.046(12) -0.010(9) 0.041(10) -0.019(9)
O5 0.034(5) 0.033(5) 0.034(5) -0.0001(10) 0.0128(19) 0.0000(10)
O6 0.026(4) 0.025(4) 0.025(4) 0.0000(10) 0.0100(18) 0.0002(10)
O7 0.045(13) 0.037(12) 0.049(13) 0.009(10) 0.013(10) 0.020(10)
O8 0.031(12) 0.041(13) 0.061(14) 0.014(11) 0.018(10) 0.004(9)
O9 0.032(11) 0.029(11) 0.042(12) 0.005(9) 0.008(9) 0.005(9)
O10 0.045(12) 0.031(11) 0.016(9) 0.000(8) 0.008(8) 0.010(9)
O11 0.035(12) 0.026(11) 0.066(15) -0.003(10) 0.004(10) -0.012(9)
O12 0.023(10) 0.062(14) 0.023(10) -0.003(9) 0.015(8) -0.006(9)
O13 0.024(10) 0.033(11) 0.029(10) 0.005(8) 0.016(8) 0.000(8)
O14 0.052(13) 0.047(13) 0.026(11) -0.001(10) 0.003(9) -0.027(11)
O15 0.030(7) 0.029(8) 0.018(7) 0.006(6) 0.014(6) -0.005(6)
O16 0.066(15) 0.039(13) 0.038(12) -0.014(10) 0.027(11) -0.007(11)
O17 0.053(13) 0.026(11) 0.034(11) -0.004(9) 0.027(10) -0.002(9)
O18 0.020(9) 0.041(11) 0.029(10) 0.001(9) 0.016(8) -0.003(8)
O19 0.061(14) 0.057(14) 0.012(9) 0.005(9) 0.020(9) 0.011(11)
O20 0.047(12) 0.044(12) 0.009(8) 0.003(8) 0.014(8) -0.003(9)
O21 0.057(13) 0.032(11) 0.025(10) -0.008(9) 0.024(9) 0.002(9)
O22 0.039(12) 0.052(14) 0.030(11) 0.007(10) 0.003(9) -0.008(10)
O23 0.046(12) 0.014(9) 0.023(9) 0.003(7) 0.015(8) -0.002(8)
O24 0.028(10) 0.025(10) 0.033(10) -0.001(8) 0.009(8) -0.005(8)
O25 0.052(14) 0.043(13) 0.061(14) 0.007(11) 0.041(11) -0.012(10)
O26 0.045(8) 0.029(8) 0.035(8) 0.013(7) 0.013(7) -0.004(7)
O27 0.038(11) 0.018(9) 0.018(9) 0.011(7) 0.005(8) -0.006(8)
O28 0.025(4) 0.024(4) 0.025(4) 0.0003(10) 0.0094(18) -0.0002(10)
O29 0.028(11) 0.030(11) 0.042(12) 0.019(9) -0.002(9) 0.008(9)
O30 0.026(4) 0.026(4) 0.026(4) 0.0003(10) 0.0099(18) 0.0001(10)
O31 0.024(9) 0.028(10) 0.019(9) 0.002(7) 0.015(7) -0.001(7)
O32 0.057(14) 0.020(10) 0.052(13) -0.015(10) 0.004(11) -0.014(10)
O33 0.027(10) 0.016(9) 0.038(11) -0.004(8) 0.016(8) -0.011(7)
O34 0.061(14) 0.026(11) 0.040(12) -0.007(9) 0.037(10) -0.002(9)
O35 0.030(10) 0.013(8) 0.023(9) 0.003(7) 0.010(8) 0.001(7)
O36 0.019(10) 0.030(11) 0.041(11) -0.008(9) 0.010(9) -0.013(8)
O37 0.027(4) 0.026(4) 0.026(4) 0.0004(10) 0.0101(18) -0.0001(10)
O38 0.040(13) 0.055(14) 0.044(12) 0.007(11) 0.001(10) -0.031(11)
O39 0.055(14) 0.024(11) 0.050(13) 0.017(10) 0.023(11) 0.012(10)
O40 0.072(16) 0.016(10) 0.079(16) -0.005(10) 0.054(13) -0.009(10)
O41 0.022(10) 0.027(10) 0.054(13) -0.015(9) 0.014(9) -0.011(8)
O42 0.022(9) 0.004(8) 0.035(10) -0.002(7) 0.004(8) -0.001(7)
O43 0.013(9) 0.034(10) 0.033(10) -0.006(8) 0.017(8) 0.000(7)
O44 0.026(4) 0.026(4) 0.026(4) 0.0001(10) 0.0099(18) -0.0003(10)
O45 0.049(12) 0.016(9) 0.046(12) 0.002(8) 0.036(10) -0.003(8)
O46 0.015(9) 0.017(9) 0.031(10) 0.010(7) 0.005(7) 0.007(7)
O47 0.048(13) 0.031(11) 0.038(12) -0.007(9) 0.008(10) -0.003(10)
O48 0.022(10) 0.034(11) 0.035(11) 0.007(9) 0.019(8) -0.002(8)
O49 0.026(8) 0.022(7) 0.035(8) -0.006(6) -0.002(6) -0.009(6)
O50 0.035(11) 0.017(10) 0.046(12) 0.003(9) 0.003(9) -0.001(8)
O51 0.025(11) 0.039(13) 0.076(15) -0.022(11) 0.011(10) -0.008(9)
O52 0.031(12) 0.027(11) 0.075(15) -0.001(11) 0.007(11) 0.003(9)
O53 0.033(11) 0.026(10) 0.054(12) 0.031(9) 0.028(9) 0.014(8)
O54 0.070(15) 0.016(10) 0.052(13) 0.013(9) 0.016(11) 0.013(10)
O55 0.038(12) 0.029(11) 0.076(16) 0.004(11) 0.031(11) 0.006(9)
O56 0.036(11) 0.033(11) 0.036(11) 0.010(9) 0.024(9) -0.007(9)
O57 0.038(8) 0.027(8) 0.040(8) 0.013(7) 0.010(6) 0.006(7)
O58 0.028(4) 0.028(4) 0.028(4) -0.0001(10) 0.0109(18) 0.0001(10)
O59 0.050(14) 0.027(11) 0.080(16) 0.010(11) 0.027(12) 0.019(10)
O60 0.027(10) 0.026(10) 0.053(12) 0.023(9) 0.014(9) 0.018(8)
O61 0.028(11) 0.029(11) 0.065(14) 0.022(10) 0.015(10) 0.007(9)
O62 0.066(15) 0.015(10) 0.058(14) 0.004(9) 0.023(12) 0.011(10)
O63 0.079(15) 0.013(9) 0.040(11) -0.001(8) 0.046(11) 0.002(9)
O64 0.031(8) 0.032(8) 0.042(8) 0.002(6) 0.027(6) 0.006(6)
O65 0.037(13) 0.079(19) 0.100(19) 0.002(15) 0.052(14) -0.001(12)
O66 0.055(14) 0.039(13) 0.073(16) 0.025(12) 0.038(12) 0.016(11)
O67 0.054(13) 0.024(10) 0.045(12) 0.009(9) 0.039(10) 0.015(9)
O68 0.030(10) 0.028(10) 0.033(10) 0.017(8) 0.014(8) 0.017(8)
O69 0.069(16) 0.048(14) 0.056(14) -0.003(11) 0.045(12) 0.016(12)
O70 0.038(12) 0.067(15) 0.028(11) -0.009(10) 0.014(9) 0.005(11)
O71 0.073(15) 0.023(11) 0.053(13) 0.006(9) 0.045(12) 0.006(10)
O72 0.061(14) 0.017(10) 0.041(12) 0.002(9) 0.022(10) 0.008(9)
O73 0.050(12) 0.039(12) 0.017(9) 0.004(8) 0.018(9) 0.007(9)
O74 0.031(10) 0.016(9) 0.023(9) 0.015(7) 0.016(8) 0.010(7)
C1 0.007(13) 0.048(18) 0.036(16) -0.017(14) 0.006(12) -0.010(12)
C2 0.038(10) 0.023(9) 0.034(10) 0.003(8) 0.014(8) -0.002(8)
C3 0.08(3) 0.034(18) 0.05(2) -0.017(15) 0.043(19) -0.009(16)
C4 0.024(6) 0.024(6) 0.024(6) 0.0000(10) 0.009(2) -0.0002(10)

loop_
_atom_type_symbol
_atom_type_description
_atom_type_scat_dispersion_real
_atom_type_scat_dispersion_imag
_atom_type_scat_source
C C 0.0033 0.0016 'International Tables Vol C Tables 4.2.6.8 and 6.1.1.4'
H H 0.0000 0.0000 'International Tables Vol C Tables 4.2.6.8 and 6.1.1.4'
O O 0.0106 0.0060 'International Tables Vol C Tables 4.2.6.8 and 6.1.1.4'
As As 0.0499 2.0058 'International Tables Vol C Tables 4.2.6.8 and 6.1.1.4'
Tb Tb -0.1723 4.1537 'International Tables Vol C Tables 4.2.6.8 and 6.1.1.4'
W W -0.8490 6.8722 'International Tables Vol C Tables 4.2.6.8 and 6.1.1.4'
K K 0.2009 0.2494 'International Tables Vol C Tables 4.2.6.8 and 6.1.1.4'
Li Li -0.0003 0.0001 'International Tables Vol C Tables 4.2.6.8 and 6.1.1.4'

loop_
_geom_angle_atom_site_label_1
_geom_angle_atom_site_label_2
_geom_angle_atom_site_label_3
_geom_angle
_geom_angle_site_symmetry_1
_geom_angle_site_symmetry_3
K1 W1 K8 119.8(3) . .
K1 W1 K10 116.1(4) . 3_656
K1 W1 K21 48.2(8) . .
K8 W1 K21 166.3(8) . .
K10 W1 K8 66.7(4) 3_656 .
K10 W1 K21 110.6(9) 3_656 .
O1 W1 K1 49.3(7) . .
O1 W1 K8 92.8(7) . .
O1 W1 K10 67.7(7) . 3_656
O1 W1 K21 74.2(10) . .
O1 W1 O2 103.2(8) . .
O1 W1 O3 96.5(8) . .
O1 W1 O4 97.5(9) . .
O1 W1 O5 103.8(9) . .
O1 W1 O6 168.6(8) . .
O2 W1 K1 152.4(5) . .
O2 W1 K8 55.7(6) . .
O2 W1 K10 36.4(6) . 3_656
O2 W1 K21 130.5(9) . .
O2 W1 O3 86.7(7) . .
O2 W1 O4 157.9(7) . .
O2 W1 O6 73.0(7) . .
O3 W1 K1 93.1(5) . .
O3 W1 K8 142.5(6) . .
O3 W1 K10 83.5(6) . 3_656
O3 W1 K21 46.0(9) . .
O3 W1 O6 72.7(6) . .
O4 W1 K1 48.3(6) . .
O4 W1 K8 131.5(6) . .
O4 W1 K10 158.7(6) . 3_656
O4 W1 K21 48.8(10) . .
O4 W1 O3 83.2(7) . .
O4 W1 O6 85.2(7) . .
O5 W1 K1 95.0(6) . .
O5 W1 K8 44.1(7) . .
O5 W1 K10 110.3(7) . 3_656
O5 W1 K21 134.2(10) . .
O5 W1 O2 95.0(8) . .
O5 W1 O3 158.6(7) . .
O5 W1 O4 87.5(8) . .
O5 W1 O6 87.4(7) . .
O6 W1 K1 133.1(4) . .
O6 W1 K8 93.7(5) . .
O6 W1 K10 106.5(5) . 3_656
O6 W1 K21 99.8(9) . .
K2 W2 K8 118.7(3) . .
K2 W2 K10 110.9(4) . 3_656
K2 W2 K12 61.1(4) . 1_545
K2 W2 K15 44.9(5) . .
K8 W2 K15 162.9(6) . .
K10 W2 K8 66.4(4) 3_656 .
K10 W2 K15 111.5(6) 3_656 .
K12 W2 K8 69.3(5) 1_545 .
K12 W2 K10 59.2(5) 1_545 3_656
K12 W2 K15 94.8(6) 1_545 .
O2 W2 K2 147.1(5) . .
O2 W2 K8 55.9(5) . .
O2 W2 K10 36.3(6) . 3_656
O2 W2 K12 89.6(6) . 1_545
O2 W2 K15 132.9(7) . .
O2 W2 O6 73.4(6) . .
O2 W2 O9 83.9(7) . .
O6 W2 K2 137.1(4) . .
O6 W2 K8 94.6(5) . .
O6 W2 K10 106.8(5) . 3_656
O6 W2 K12 161.5(6) . 1_545
O6 W2 K15 102.1(7) . .
O7 W2 K2 49.2(7) . .
O7 W2 K8 90.6(7) . .
O7 W2 K10 62.5(7) . 3_656
O7 W2 K12 21.9(8) . 1_545
O7 W2 K15 74.2(8) . .
O7 W2 O2 98.1(8) . .
O7 W2 O6 164.8(8) . .
O7 W2 O9 94.6(9) . .
O7 W2 O10 100.7(8) . .
O8 W2 K2 99.7(7) . .
O8 W2 K8 41.4(7) . .
O8 W2 K10 107.5(7) . 3_656
O8 W2 K12 85.9(8) . 1_545
O8 W2 K15 134.7(8) . .
O8 W2 O2 92.4(8) . .
O8 W2 O6 87.6(8) . .
O8 W2 O7 105.6(10) . .
O8 W2 O9 159.8(9) . .
O8 W2 O10 92.8(9) . .
O9 W2 K2 94.0(6) . .
O9 W2 K8 139.8(6) . .
O9 W2 K10 81.0(6) . 3_656
O9 W2 K12 113.9(6) . 1_545
O9 W2 K15 51.6(7) . .
O9 W2 O6 72.3(7) . .
O10 W2 K2 51.9(6) . .
O10 W2 K8 134.0(6) . .
O10 W2 K10 156.2(6) . 3_656
O10 W2 K12 111.7(7) . 1_545
O10 W2 K15 45.1(7) . .
O10 W2 O2 158.4(7) . .
O10 W2 O6 85.9(7) . .
O10 W2 O9 84.0(8) . .
K11 W3 K21 49.8(9) . .
K14 W3 K11 74.1(6) . .
K14 W3 K21 121.8(9) . .
O3 W3 K11 92.1(7) . .
O3 W3 K14 146.8(7) . .
O3 W3 K21 44.3(9) . .
O3 W3 O6 72.9(6) . .
O3 W3 O12 158.9(7) . .
O3 W3 O13 86.5(7) . .
O6 W3 K11 135.4(6) . .
O6 W3 K14 137.3(6) . .
O6 W3 K21 98.0(9) . .
O9 W3 K11 151.0(7) . .
O9 W3 K14 87.2(7) . .
O9 W3 K21 134.6(10) . .
O9 W3 O3 91.8(8) . .
O9 W3 O6 73.0(7) . .
O9 W3 O12 90.5(8) . .
O9 W3 O13 157.9(7) . .
O11 W3 K11 48.4(8) . .
O11 W3 K14 49.0(8) . .
O11 W3 K21 79.1(10) . .
O11 W3 O3 99.3(8) . .
O11 W3 O6 170.6(8) . .
O11 W3 O9 102.6(9) . .
O11 W3 O12 100.6(9) . .
O11 W3 O13 99.4(8) . .
O12 W3 K11 96.0(7) . .
O12 W3 K14 54.3(7) . .
O12 W3 K21 134.3(10) . .
O12 W3 O6 87.8(6) . .
O12 W3 O13 83.5(8) . .
O13 W3 K11 51.1(7) . .
O13 W3 K14 106.1(7) . .
O13 W3 K21 52.2(9) . .
O13 W3 O6 85.5(6) . .
K2 W4 K15 46.2(6) . .
O10 W4 K2 52.4(6) . .
O10 W4 K15 48.9(7) . .
O10 W4 O16 86.3(8) . .
O10 W4 O17 157.9(8) . .
O10 W4 O18 84.7(7) . .
O14 W4 K2 50.0(7) . .
O14 W4 K15 73.9(9) . .
O14 W4 O10 102.2(9) . .
O14 W4 O15 105.3(9) . .
O14 W4 O16 94.0(8) . .
O14 W4 O17 97.4(9) . .
O14 W4 O18 166.2(7) . .
O15 W4 K2 103.0(6) . .
O15 W4 K15 141.6(7) . .
O15 W4 O10 96.0(7) . .
O15 W4 O16 159.6(8) . .
O15 W4 O17 88.7(7) . .
O15 W4 O18 85.7(7) . .
O16 W4 K2 94.5(6) . .
O16 W4 K15 50.5(8) . .
O16 W4 O18 74.3(7) . .
O17 W4 K2 147.1(6) . .
O17 W4 K15 129.7(7) . .
O17 W4 O16 82.1(8) . .
O17 W4 O18 74.1(7) . .
O18 W4 K2 136.6(4) . .
O18 W4 K15 103.0(7) . .
K6 W5 K14 68.5(5) . .
K6 W5 K15 109.9(6) . 3_656
K15 W5 K14 79.6(6) 3_656 .
O12 W5 K6 89.8(6) . .
O12 W5 K14 48.6(6) . .
O12 W5 K15 112.9(8) . 3_656
O12 W5 O18 83.8(6) . .
O12 W5 O21 82.5(8) . .
O16 W5 K6 146.7(7) . .
O16 W5 K14 86.7(8) . .
O16 W5 K15 41.2(8) . 3_656
O16 W5 O12 89.8(9) . .
O16 W5 O18 76.5(7) . .
O16 W5 O21 160.6(8) . .
O18 W5 K6 136.5(5) . .
O18 W5 K14 129.7(6) . .
O18 W5 K15 112.2(7) . 3_656
O19 W5 K6 47.5(8) . .
O19 W5 K14 53.6(8) . .
O19 W5 K15 63.0(9) . 3_656
O19 W5 O12 100.5(8) . .
O19 W5 O16 100.0(9) . .
O19 W5 O18 174.5(8) . .
O19 W5 O20 102.2(8) . .
O19 W5 O21 98.9(9) . .
O20 W5 K6 99.9(6) . .
O20 W5 K14 155.2(6) . .
O20 W5 K15 84.5(7) . 3_656
O20 W5 O12 156.1(7) . .
O20 W5 O16 93.7(9) . .
O20 W5 O18 74.1(6) . .
O20 W5 O21 86.5(8) . .
O21 W5 K6 51.5(6) . .
O21 W5 K14 101.2(7) . .
O21 W5 K15 157.4(7) . 3_656
O21 W5 O18 85.0(7) . .
K13 W6 K1 40.5(4) 4_565 4_565
O17 W6 K1 120.6(6) . 4_565
O17 W6 K13 132.9(7) . 4_565
O17 W6 O18 75.1(7) . .
O17 W6 O20 81.3(7) . .
O18 W6 K1 140.1(4) . 4_565
O18 W6 K13 100.8(6) . 4_565
O20 W6 K1 74.5(5) . 4_565
O20 W6 K13 53.9(7) . 4_565
O20 W6 O18 72.2(6) . .
O22 W6 K1 33.2(7) . 4_565
O22 W6 K13 73.6(8) . 4_565
O22 W6 O17 98.8(9) . .
O22 W6 O18 165.7(8) . .
O22 W6 O20 94.3(8) . .
O22 W6 O23 104.8(9) . .
O22 W6 O24 100.0(9) . .
O23 W6 K1 124.0(6) . 4_565
O23 W6 K13 135.0(7) . 4_565
O23 W6 O17 92.1(7) . .
O23 W6 O18 88.5(7) . .
O23 W6 O20 160.6(7) . .
O23 W6 O24 94.8(8) . .
O24 W6 K1 72.2(5) . 4_565
O24 W6 K13 43.9(7) . 4_565
O24 W6 O17 157.5(8) . .
O24 W6 O18 83.7(7) . .
O24 W6 O20 85.1(7) . .
K6 W7 K11 63.6(5) . .
O13 W7 K6 93.0(6) . .
O13 W7 K11 52.7(7) . .
O13 W7 O27 84.9(7) . .
O13 W7 O28 84.1(6) . .
O21 W7 K6 48.6(6) . .
O21 W7 K11 98.6(7) . .
O21 W7 O13 89.1(8) . .
O21 W7 O27 161.4(7) . .
O21 W7 O28 88.8(7) . .
O25 W7 K6 53.8(8) . .
O25 W7 K11 48.5(9) . .
O25 W7 O13 101.2(9) . .
O25 W7 O21 102.1(9) . .
O25 W7 O26 101.2(9) . .
O25 W7 O27 96.4(9) . .
O25 W7 O28 167.9(8) . .
O26 W7 K6 104.6(6) . .
O26 W7 K11 149.4(7) . .
O26 W7 O13 157.0(7) . .
O26 W7 O21 91.6(8) . .
O26 W7 O27 87.2(8) . .
O26 W7 O28 72.9(7) . .
O27 W7 K6 149.2(6) . .
O27 W7 K11 91.7(7) . .
O27 W7 O28 73.1(6) . .
O28 W7 K6 137.4(5) . .
O28 W7 K11 135.7(6) . .
K4 W8 K13 157.4(5) . 4_565
K4 W8 K20 42.1(8) . .
K13 W8 K20 120.1(9) 4_565 .
O24 W8 K4 142.1(6) . .
O24 W8 K13 47.2(7) . 4_565
O24 W8 K20 158.5(9) . .
O24 W8 O26 83.8(7) . .
O24 W8 O28 84.2(7) . .
O26 W8 K4 133.6(6) . .
O26 W8 K13 50.2(7) . 4_565
O26 W8 K20 99.4(10) . .
O26 W8 O28 71.2(7) . .
O28 W8 K4 100.9(5) . .
O28 W8 K13 100.9(6) . 4_565
O28 W8 K20 117.0(9) . .
O29 W8 K4 82.2(7) . .
O29 W8 K13 75.2(8) . 4_565
O29 W8 K20 56.1(10) . .
O29 W8 O24 102.5(8) . .
O29 W8 O26 96.1(8) . .
O29 W8 O28 165.1(7) . .
O29 W8 O30 103.3(8) . .
O29 W8 O31 97.4(8) . .
O30 W8 K4 52.7(6) . .
O30 W8 K13 133.4(7) . 4_565
O30 W8 K20 93.0(10) . .
O30 W8 O24 90.1(7) . .
O30 W8 O26 160.5(8) . .
O30 W8 O28 89.8(7) . .
O30 W8 O31 93.9(7) . .
O31 W8 K4 49.4(5) . .
O31 W8 K13 132.7(7) . 4_565
O31 W8 K20 42.6(9) . .
O31 W8 O24 158.3(7) . .
O31 W8 O26 85.4(7) . .
O31 W8 O28 74.5(6) . .
K1 W9 K4 118.6(3) . .
K1 W9 K21 48.4(8) . .
K4 W9 K21 164.5(8) . .
O4 W9 K1 50.9(6) . .
O4 W9 K4 136.2(6) . .
O4 W9 K21 46.6(10) . .
O4 W9 O27 90.3(7) . .
O4 W9 O28 88.0(7) . .
O4 W9 O31 160.0(7) . .
O4 W9 O33 87.7(7) . .
O27 W9 K1 97.3(5) . .
O27 W9 K4 132.4(6) . .
O27 W9 K21 52.9(9) . .
O27 W9 O28 74.2(6) . .
O27 W9 O31 88.8(7) . .
O27 W9 O33 157.6(7) . .
O28 W9 K1 138.4(4) . .
O28 W9 K4 94.3(5) . .
O28 W9 K21 101.1(9) . .
O31 W9 K1 148.9(5) . .
O31 W9 K4 44.3(5) . .
O31 W9 K21 140.6(9) . .
O31 W9 O28 72.6(6) . .
O31 W9 O33 85.6(7) . .
O32 W9 K1 48.6(7) . .
O32 W9 K4 83.4(8) . .
O32 W9 K21 81.1(11) . .
O32 W9 O4 99.5(9) . .
O32 W9 O27 101.0(9) . .
O32 W9 O28 171.3(8) . .
O32 W9 O31 100.3(9) . .
O32 W9 O33 101.3(9) . .
O33 W9 K1 98.7(5) . .
O33 W9 K4 49.4(6) . .
O33 W9 K21 133.2(9) . .
O33 W9 O28 83.4(6) . .
K4 W10 K8 157.8(4) . .
K4 W10 K9 78.6(4) . 1_556
K4 W10 K18 55.1(7) . 4_666
K8 W10 K9 101.3(4) . 1_556
K8 W10 K18 146.4(8) . 4_666
K9 W10 K18 72.5(8) 1_556 4_666
O5 W10 K4 131.9(5) . .
O5 W10 K8 49.7(6) . .
O5 W10 K9 149.3(6) . 1_556
O5 W10 K18 124.4(9) . 4_666
O33 W10 K4 51.5(6) . .
O33 W10 K8 126.8(6) . .
O33 W10 K9 129.8(6) . 1_556
O33 W10 K18 74.1(9) . 4_666
O33 W10 O5 81.0(7) . .
O33 W10 O36 84.0(7) . .
O33 W10 O37 157.6(7) . .
O34 W10 K4 46.2(7) . .
O34 W10 K8 137.1(7) . .
O34 W10 K9 35.8(7) . 1_556
O34 W10 K18 45.5(10) . 4_666
O34 W10 O5 169.8(8) . .
O34 W10 O33 94.9(8) . .
O34 W10 O35 100.7(8) . .
O34 W10 O36 92.1(8) . .
O34 W10 O37 97.4(8) . .
O35 W10 K4 96.1(6) . .
O35 W10 K8 62.1(6) . .
O35 W10 K9 82.9(6) . 1_556
O35 W10 K18 144.8(9) . 4_666
O35 W10 O5 89.4(7) . .
O35 W10 O33 105.4(7) . .
O35 W10 O36 163.2(7) . .
O35 W10 O37 90.7(7) . .
O36 W10 K4 100.6(6) . .
O36 W10 K8 101.1(6) . .
O36 W10 K9 102.0(6) . 1_556
O36 W10 K18 50.7(9) . 4_666
O36 W10 O5 78.2(7) . .
O37 W10 K4 143.6(5) . .
O37 W10 K8 48.1(6) . .
O37 W10 K9 66.8(6) . 1_556
O37 W10 K18 101.8(9) . 4_666
O37 W10 O5 83.7(7) . .
O37 W10 O36 76.8(7) . .
Tb1 W11 K3 176.1(2) . .
Tb1 W11 K19 75.1(8) . .
Tb1 W11 K20 126.9(8) . 2_546
K3 W11 K19 103.4(8) . .
K3 W11 K20 51.5(8) . 2_546
K19 W11 K20 51.9(11) . 2_546
O41 W11 Tb1 93.8(6) . .
O41 W11 K3 82.2(6) . .
O41 W11 K19 64.1(10) . .
O41 W11 K20 62.7(10) . 2_546
O41 W11 O42 104.4(7) . .
O41 W11 O43 99.2(8) . .
O41 W11 O44 96.5(8) . .
O41 W11 O45 102.8(8) . .
O41 W11 O46 165.6(7) . .
O42 W11 Tb1 40.3(5) . .
O42 W11 K3 140.3(6) . .
O42 W11 K19 114.8(9) . .
O42 W11 K20 163.8(9) . 2_546
O42 W11 O43 83.9(7) . .
O42 W11 O44 157.8(7) . .
O42 W11 O45 91.9(8) . .
O42 W11 O46 85.9(6) . .
O43 W11 Tb1 46.5(4) . .
O43 W11 K3 134.4(5) . .
O43 W11 K19 42.6(9) . .
O43 W11 K20 88.4(9) . 2_546
O43 W11 O46 71.5(6) . .
O44 W11 Tb1 132.0(5) . .
O44 W11 K3 49.3(5) . .
O44 W11 K19 68.0(9) . .
O44 W11 K20 33.9(10) . 2_546
O44 W11 O43 85.5(6) . .
O44 W11 O46 72.3(6) . .
O45 W11 Tb1 132.1(5) . .
O45 W11 K3 49.0(6) . .
O45 W11 K19 152.1(10) . .
O45 W11 K20 100.4(10) . 2_546
O45 W11 O43 157.9(7) . .
O45 W11 O44 90.6(7) . .
O45 W11 O46 86.6(7) . .
O46 W11 Tb1 87.6(4) . .
O46 W11 K3 96.3(4) . .
O46 W11 K19 102.6(9) . .
O46 W11 K20 105.2(9) . 2_546
Tb1 W12 K17 172.1(7) . .
Tb1 W12 K18 107.4(7) . .
Tb1 W12 K19 75.0(8) . .
K17 W12 K18 66.2(10) . .
K17 W12 K19 102.7(10) . .
K19 W12 K18 112.2(10) . .
O43 W12 Tb1 46.5(5) . .
O43 W12 K17 135.6(9) . .
O43 W12 K18 139.8(9) . .
O43 W12 K19 41.1(9) . .
O43 W12 O46 73.9(6) . .
O46 W12 Tb1 88.6(4) . .
O46 W12 K17 99.3(8) . .
O46 W12 K18 144.1(8) . .
O46 W12 K19 102.8(9) . .
O47 W12 Tb1 93.9(6) . .
O47 W12 K17 78.4(9) . .
O47 W12 K18 45.4(10) . .
O47 W12 K19 66.9(10) . .
O47 W12 O43 99.6(8) . .
O47 W12 O46 168.2(8) . .
O47 W12 O48 102.4(8) . .
O47 W12 O49 96.1(8) . .
O47 W12 O50 102.0(9) . .
O48 W12 Tb1 39.8(6) . .
O48 W12 K17 140.3(9) . .
O48 W12 K18 86.0(9) . .
O48 W12 K19 114.1(9) . .
O48 W12 O43 83.9(7) . .
O48 W12 O46 86.8(7) . .
O48 W12 O49 160.2(7) . .
O48 W12 O50 92.5(8) . .
O49 W12 Tb1 132.8(5) . .
O49 W12 K17 50.5(9) . .
O49 W12 K18 112.3(9) . .
O49 W12 K19 67.2(9) . .
O49 W12 O43 86.3(7) . .
O49 W12 O46 73.9(6) . .
O50 W12 Tb1 132.1(5) . .
O50 W12 K17 49.8(9) . .
O50 W12 K18 60.6(9) . .
O50 W12 K19 152.5(9) . .
O50 W12 O43 158.4(8) . .
O50 W12 O46 84.7(7) . .
O50 W12 O49 90.3(8) . .
K3 W13 K17 166.9(7) . .
K3 W13 K20 53.0(8) . 2_546
K20 W13 K17 117.5(11) 2_546 .
O44 W13 K3 48.6(5) . .
O44 W13 K17 131.8(8) . .
O44 W13 K20 39.4(10) . 2_546
O44 W13 O46 73.1(6) . .
O44 W13 O49 84.4(7) . .
O46 W13 K3 95.9(4) . .
O46 W13 K17 96.3(8) . .
O46 W13 K20 111.4(9) . 2_546
O49 W13 K3 132.3(6) . .
O49 W13 K17 48.2(8) . .
O49 W13 K20 87.4(10) . 2_546
O49 W13 O46 73.0(6) . .
O51 W13 K3 84.9(8) . .
O51 W13 K17 82.3(10) . .
O51 W13 K20 60.6(11) . 2_546
O51 W13 O44 99.8(9) . .
O51 W13 O46 169.2(8) . .
O51 W13 O49 98.6(9) . .
O51 W13 O52 102.0(9) . .
O51 W13 O53 103.5(10) . .
O52 W13 K3 137.0(7) . .
O52 W13 K17 49.2(10) . .
O52 W13 K20 161.4(10) . 2_546
O52 W13 O44 158.0(8) . .
O52 W13 O46 84.9(7) . .
O52 W13 O49 89.1(9) . .
O52 W13 O53 89.8(9) . .
O53 W13 K3 47.8(6) . .
O53 W13 K17 138.4(8) . .
O53 W13 K20 100.3(10) . 2_546
O53 W13 O44 88.4(7) . .
O53 W13 O46 84.7(7) . .
O53 W13 O49 157.6(7) . .
K7 W14 K17 157.3(7) . .
O50 W14 K7 146.8(7) . .
O50 W14 K17 45.1(8) . .
O50 W14 O55 84.2(8) . .
O50 W14 O58 85.6(7) . .
O54 W14 K7 78.5(8) . .
O54 W14 K17 80.0(9) . .
O54 W14 O50 99.4(9) . .
O54 W14 O55 97.7(9) . .
O54 W14 O56 103.9(9) . .
O54 W14 O57 100.1(8) . .
O54 W14 O58 169.0(8) . .
O55 W14 K7 129.0(7) . .
O55 W14 K17 47.7(9) . .
O55 W14 O58 72.9(7) . .
O56 W14 K7 59.8(7) . .
O56 W14 K17 133.6(9) . .
O56 W14 O50 89.5(8) . .
O56 W14 O55 158.1(8) . .
O56 W14 O57 95.2(8) . .
O56 W14 O58 85.8(7) . .
O57 W14 K7 48.3(7) . .
O57 W14 K17 130.1(9) . .
O57 W14 O50 158.1(8) . .
O57 W14 O55 83.6(8) . .
O57 W14 O58 73.5(7) . .
O58 W14 K7 102.6(5) . .
O58 W14 K17 97.1(8) . .
O52 W15 O58 85.0(7) . .
O55 W15 O52 85.3(9) . .
O55 W15 O58 74.0(7) . .
O55 W15 O61 158.1(8) . .
O59 W15 O52 98.8(9) . .
O59 W15 O55 101.1(9) . .
O59 W15 O58 173.6(8) . .
O59 W15 O60 101.6(9) . .
O59 W15 O61 99.8(9) . .
O60 W15 O52 159.5(8) . .
O60 W15 O55 91.5(8) . .
O60 W15 O58 74.7(7) . .
O60 W15 O61 90.7(8) . .
O61 W15 O52 85.0(9) . .
O61 W15 O58 85.6(7) . .
K7 W16 K6 131.3(4) . 4_566
O57 W16 K6 149.4(6) . 4_566
O57 W16 K7 46.8(6) . .
O57 W16 O58 72.9(7) . .
O57 W16 O60 80.1(7) . .
O58 W16 K6 126.5(5) . 4_566
O58 W16 K7 101.0(5) . .
O60 W16 K6 84.5(6) . 4_566
O60 W16 K7 124.4(6) . .
O60 W16 O58 71.6(7) . .
O62 W16 K6 53.9(7) . 4_566
O62 W16 K7 83.9(8) . .
O62 W16 O57 100.4(9) . .
O62 W16 O58 163.3(8) . .
O62 W16 O60 92.3(9) . .
O62 W16 O64 98.8(8) . .
O63 W16 K6 110.2(6) . 4_566
O63 W16 K7 55.5(7) . .
O63 W16 O57 91.9(8) . .
O63 W16 O58 88.8(7) . .
O63 W16 O60 160.3(8) . .
O63 W16 O62 106.9(9) . .
O63 W16 O64 95.9(8) . .
O64 W16 K6 45.1(6) . 4_566
O64 W16 K7 150.3(6) . .
O64 W16 O57 156.2(8) . .
O64 W16 O58 84.9(7) . .
O64 W16 O60 85.2(7) . .
O53 W17 K3 45.8(5) . .
O53 W17 O68 84.7(7) . .
O61 W17 K3 129.8(7) . .
O61 W17 O53 84.7(8) . .
O61 W17 O68 86.3(7) . .
O65 W17 K3 85.9(9) . .
O65 W17 O53 101.8(10) . .
O65 W17 O61 99.7(10) . .
O65 W17 O66 99.6(11) . .
O65 W17 O67 102.1(10) . .
O65 W17 O68 171.5(9) . .
O66 W17 K3 139.3(7) . .
O66 W17 O53 158.4(8) . .
O66 W17 O61 89.3(9) . .
O66 W17 O67 92.6(9) . .
O66 W17 O68 74.2(8) . .
O67 W17 K3 47.1(6) . .
O67 W17 O53 85.3(7) . .
O67 W17 O61 157.5(8) . .
O67 W17 O68 72.7(7) . .
O68 W17 K3 95.0(5) . .
K6 W18 K16 125.6(7) 4_566 1_556
O64 W18 K6 50.7(6) . 4_566
O64 W18 K16 155.0(8) . 1_556
O64 W18 O66 83.9(8) . .
O64 W18 O68 85.5(7) . .
O64 W18 O71 157.6(8) . .
O66 W18 K6 83.2(6) . 4_566
O66 W18 K16 121.1(8) . 1_556
O66 W18 O68 71.7(8) . .
O68 W18 K6 131.8(5) . 4_566
O68 W18 K16 102.6(7) . 1_556
O69 W18 K6 49.0(8) . 4_566
O69 W18 K16 79.2(9) . 1_556
O69 W18 O64 99.3(9) . .
O69 W18 O66 94.4(10) . .
O69 W18 O68 164.8(9) . .
O69 W18 O70 105.6(10) . .
O69 W18 O71 98.2(9) . .
O70 W18 K6 112.2(8) . 4_566
O70 W18 K16 61.4(9) . 1_556
O70 W18 O64 95.7(9) . .
O70 W18 O66 159.8(9) . .
O70 W18 O68 88.1(8) . .
O70 W18 O71 92.9(9) . .
O71 W18 K6 142.2(6) . 4_566
O71 W18 K16 43.5(9) . 1_556
O71 W18 O66 81.0(8) . .
O71 W18 O68 74.2(7) . .
K5 W19 K3 38.8(3) . .
K10 W19 K3 106.5(4) 1_556 .
K10 W19 K5 77.4(5) 1_556 .
K16 W19 K3 155.6(7) 1_556 .
K16 W19 K5 117.4(7) 1_556 .
K16 W19 K10 52.2(7) 1_556 1_556
O45 W19 K3 44.1(5) . .
O45 W19 K5 70.8(6) . .
O45 W19 K10 148.1(6) . 1_556
O45 W19 K16 150.2(8) . 1_556
O45 W19 O67 83.2(7) . .
O45 W19 O68 85.6(7) . .
O67 W19 K3 45.9(6) . .
O67 W19 K5 61.4(6) . .
O67 W19 K10 78.8(6) . 1_556
O67 W19 K16 126.3(8) . 1_556
O67 W19 O68 72.3(7) . .
O68 W19 K3 94.1(5) . .
O68 W19 K5 129.6(5) . .
O68 W19 K10 113.2(6) . 1_556
O68 W19 K16 105.2(8) . 1_556
O71 W19 K3 129.6(7) . .
O71 W19 K5 117.4(6) . .
O71 W19 K10 43.6(7) . 1_556
O71 W19 K16 46.3(9) . 1_556
O71 W19 O45 158.8(8) . .
O71 W19 O67 84.4(8) . .
O71 W19 O68 74.3(7) . .
O72 W19 K3 84.4(7) . .
O72 W19 K5 46.2(7) . .
O72 W19 K10 56.1(7) . 1_556
O72 W19 K16 73.6(9) . 1_556
O72 W19 O45 101.4(8) . .
O72 W19 O67 98.3(8) . .
O72 W19 O68 167.7(8) . .
O72 W19 O71 97.4(8) . .
O72 W19 O73 103.0(9) . .
O73 W19 K3 134.3(6) . .
O73 W19 K5 135.3(7) . .
O73 W19 K10 115.0(6) . 1_556
O73 W19 K16 63.1(8) . 1_556
O73 W19 O45 90.6(7) . .
O73 W19 O67 158.6(8) . .
O73 W19 O68 86.8(7) . .
O73 W19 O71 94.7(8) . .
W11 Tb1 Tb3 105.95(4) . .
W12 Tb1 W11 59.29(3) . .
W12 Tb1 Tb3 69.32(3) . .
O15 Tb1 W11 141.4(4) . .
O15 Tb1 W12 146.1(4) . .
O15 Tb1 Tb3 111.1(4) . .
O15 Tb1 O23 71.4(6) . .
O15 Tb1 O42 135.1(5) . .
O15 Tb1 O43 140.3(5) . .
O15 Tb1 O48 140.3(6) . .
O15 Tb1 O74 101.9(6) . .
O15 Tb1 O1W 73.5(6) . .
O15 Tb1 O2W 76.2(6) . .
O15 Tb1 O3W 68.3(5) . .
O23 Tb1 W11 147.1(4) . .
O23 Tb1 W12 91.6(4) . .
O23 Tb1 Tb3 44.5(4) . .
O42 Tb1 W11 29.9(4) . .
O42 Tb1 W12 77.2(4) . .
O42 Tb1 Tb3 93.1(4) . .
O42 Tb1 O23 136.7(5) . .
O42 Tb1 O43 63.0(5) . .
O42 Tb1 O1W 85.2(5) . .
O42 Tb1 O2W 136.5(6) . .
O42 Tb1 O3W 67.8(5) . .
O43 Tb1 W11 35.0(4) . .
O43 Tb1 W12 33.3(4) . .
O43 Tb1 Tb3 100.5(4) . .
O43 Tb1 O23 123.1(6) . .
O48 Tb1 W11 77.2(4) . .
O48 Tb1 W12 29.5(4) . .
O48 Tb1 Tb3 39.8(4) . .
O48 Tb1 O23 70.0(6) . .
O48 Tb1 O42 81.6(5) . .
O48 Tb1 O43 61.3(6) . .
O48 Tb1 O1W 134.6(6) . .
O48 Tb1 O2W 84.4(6) . .
O48 Tb1 O3W 137.2(6) . .
O74 Tb1 W11 98.4(4) . .
O74 Tb1 W12 98.8(4) . .
O74 Tb1 Tb3 41.6(4) . .
O74 Tb1 O23 69.3(5) . .
O74 Tb1 O42 71.5(5) . .
O74 Tb1 O43 117.7(5) . .
O74 Tb1 O48 72.6(6) . .
O74 Tb1 O1W 141.8(5) . .
O74 Tb1 O2W 141.0(6) . .
O74 Tb1 O3W 69.8(5) . .
O1W Tb1 W11 70.2(4) . .
O1W Tb1 W12 105.1(4) . .
O1W Tb1 Tb3 174.4(4) . .
O1W Tb1 O23 137.8(6) . .
O1W Tb1 O43 74.0(6) . .
O1W Tb1 O3W 73.5(6) . .
O2W Tb1 W11 106.7(4) . .
O2W Tb1 W12 70.7(4) . .
O2W Tb1 Tb3 101.8(4) . .
O2W Tb1 O23 73.5(6) . .
O2W Tb1 O43 74.2(6) . .
O2W Tb1 O1W 76.0(6) . .
O2W Tb1 O3W 138.3(6) . .
O3W Tb1 W11 88.9(4) . .
O3W Tb1 W12 145.0(4) . .
O3W Tb1 Tb3 110.8(4) . .
O3W Tb1 O23 113.1(5) . .
O3W Tb1 O43 122.2(5) . .
Tb1 Tb2 K8 150.6(3) . 3_657
Tb1 Tb2 K8 102.6(3) . .
Tb1 Tb2 K9 148.1(3) . 1_556
K8 Tb2 K8 74.2(4) . 3_657
K8 Tb2 K9 89.0(4) . 1_556
K9 Tb2 K8 61.1(4) 1_556 3_657
O35 Tb2 Tb1 94.9(4) . .
O35 Tb2 K8 52.9(5) . .
O35 Tb2 K8 105.0(5) . 3_657
O35 Tb2 K9 68.4(5) . 1_556
O35 Tb2 O39 119.3(6) . 3_657
O35 Tb2 O74 68.8(5) . .
O35 Tb2 O3W 78.2(5) . .
O35 Tb2 O4W 71.2(6) . .
O35 Tb2 O5W 75.6(6) . .
O39 Tb2 Tb1 99.8(5) 3_657 .
O39 Tb2 K8 51.6(6) 3_657 3_657
O39 Tb2 K8 66.4(6) 3_657 .
O39 Tb2 K9 112.1(6) 3_657 1_556
O39 Tb2 O74 138.5(6) 3_657 .
O39 Tb2 O3W 73.5(6) 3_657 .
O39 Tb2 O4W 73.2(7) 3_657 .
O39 Tb2 O5W 140.0(7) 3_657 .
O42 Tb2 Tb1 40.3(4) . .
O42 Tb2 K8 126.0(5) . .
O42 Tb2 K8 118.0(5) . 3_657
O42 Tb2 K9 144.4(5) . 1_556
O42 Tb2 O35 135.0(6) . .
O42 Tb2 O39 81.5(6) . 3_657
O42 Tb2 O74 70.3(6) . .
O42 Tb2 O3W 70.0(6) . .
O42 Tb2 O4W 151.3(6) . .
O42 Tb2 O5W 115.4(6) . .
O73 Tb2 Tb1 115.7(4) . .
O73 Tb2 K8 58.2(5) . 3_657
O73 Tb2 K8 132.0(5) . .
O73 Tb2 K9 73.7(5) . 1_556
O73 Tb2 O35 141.9(6) . .
O73 Tb2 O39 79.1(7) . 3_657
O73 Tb2 O42 77.2(6) . .
O73 Tb2 O74 121.2(6) . .
O73 Tb2 O3W 139.7(6) . .
O73 Tb2 O4W 84.8(6) . .
O73 Tb2 O5W 70.7(7) . .
O74 Tb2 Tb1 39.8(4) . .
O74 Tb2 K8 106.7(4) . .
O74 Tb2 K8 169.6(5) . 3_657
O74 Tb2 K9 108.5(5) . 1_556
O3W Tb2 Tb1 43.8(4) . .
O3W Tb2 K8 119.3(5) . 3_657
O3W Tb2 K8 60.2(4) . .
O3W Tb2 K9 144.4(5) . 1_556
O3W Tb2 O74 68.6(5) . .
O3W Tb2 O4W 114.0(6) . .
O4W Tb2 Tb1 157.2(4) . .
O4W Tb2 K8 33.9(5) . 3_657
O4W Tb2 K8 54.6(5) . .
O4W Tb2 K9 43.7(5) . 1_556
O4W Tb2 O74 138.4(6) . .
O5W Tb2 Tb1 116.6(4) . .
O5W Tb2 K8 117.1(5) . .
O5W Tb2 K8 89.5(5) . 3_657
O5W Tb2 K9 34.6(5) . 1_556
O5W Tb2 O74 80.8(6) . .
O5W Tb2 O3W 145.3(6) . .
O5W Tb2 O4W 78.3(6) . .
Tb1 Tb3 K4 122.6(2) . .
Tb1 Tb3 K7 156.8(3) . .
K4 Tb3 K7 67.5(4) . .
O23 Tb3 Tb1 46.3(4) . .
O23 Tb3 K4 115.8(5) . .
O23 Tb3 K7 153.1(5) . .
O30 Tb3 Tb1 100.2(4) . .
O30 Tb3 K4 45.8(5) . .
O30 Tb3 K7 100.7(5) . .
O30 Tb3 O23 71.9(6) . .
O30 Tb3 O48 139.9(6) . .
O30 Tb3 O74 79.4(6) . .
O30 Tb3 O6W 72.9(6) . .
O30 Tb3 O7W 83.8(6) . .
O30 Tb3 O8W 102.9(7) . .
O48 Tb3 Tb1 40.6(4) . .
O48 Tb3 K4 150.2(5) . .
O48 Tb3 K7 119.5(5) . .
O48 Tb3 O23 72.0(6) . .
O48 Tb3 O74 72.2(6) . .
O48 Tb3 O6W 144.4(6) . .
O48 Tb3 O7W 116.4(6) . .
O48 Tb3 O8W 83.9(7) . .
O56 Tb3 Tb1 114.4(5) . .
O56 Tb3 K4 104.0(5) . .
O56 Tb3 K7 43.7(5) . .
O56 Tb3 O23 139.9(6) . .
O56 Tb3 O30 144.3(6) . .
O56 Tb3 O48 75.8(6) . .
O56 Tb3 O74 121.6(6) . .
O56 Tb3 O6W 73.7(6) . .
O56 Tb3 O7W 74.0(6) . .
O56 Tb3 O8W 78.7(7) . .
O74 Tb3 Tb1 40.4(4) . .
O74 Tb3 K4 83.6(5) . .
O74 Tb3 K7 135.6(5) . .
O74 Tb3 O23 69.7(5) . .
O74 Tb3 O6W 140.9(6) . .
O74 Tb3 O7W 78.4(6) . .
O6W Tb3 Tb1 170.4(4) . .
O6W Tb3 K4 57.3(5) . .
O6W Tb3 K7 32.6(5) . .
O6W Tb3 O23 124.2(6) . .
O7W Tb3 Tb1 114.7(4) . .
O7W Tb3 K4 39.5(5) . .
O7W Tb3 K7 57.8(5) . .
O7W Tb3 O23 142.6(6) . .
O7W Tb3 O6W 71.8(6) . .
O8W Tb3 Tb1 103.1(6) . .
O8W Tb3 K4 125.7(6) . .
O8W Tb3 K7 82.2(7) . .
O8W Tb3 O23 74.7(7) . .
O8W Tb3 O74 141.7(7) . .
O8W Tb3 O6W 72.7(8) . .
O8W Tb3 O7W 139.9(7) . .
O18 As1 O6 99.9(7) . .
O18 As1 O28 95.2(8) . .
O28 As1 O6 98.2(8) . .
O46 As2 O58 97.7(7) . .
O46 As2 O68 99.8(8) . .
O68 As2 O58 98.5(8) . .
W9 K1 K5 129.1(4) . 3_657
K13 K1 W9 159.7(7) . .
K13 K1 K5 53.4(7) . 3_657
K13 K1 K21 87.6(12) . .
K13 K1 O1 87.4(8) . .
K13 K1 O4 134.5(8) . .
K13 K1 O32 161.3(9) . .
K13 K1 O36 131.5(8) . .
K13 K1 O38 88.5(8) . .
K13 K1 C1 108.7(9) . .
K13 K1 O21W 73.2(14) . 4_666
K21 K1 W9 72.7(10) . .
K21 K1 K5 110.5(11) . 3_657
K21 K1 C1 137.4(12) . .
O1 K1 W9 84.4(4) . .
O1 K1 K5 49.2(5) . 3_657
O1 K1 K21 79.2(11) . .
O1 K1 O36 68.9(5) . .
O1 K1 C1 63.2(6) . .
O1 K1 O21W 129.6(14) . 4_666
O4 K1 W9 29.8(4) . .
O4 K1 K5 104.7(5) . 3_657
O4 K1 K21 61.4(10) . .
O4 K1 O1 56.3(5) . .
O4 K1 O36 64.2(5) . .
O4 K1 C1 80.5(6) . .
O4 K1 O21W 107.5(13) . 4_666
O22 K1 W9 105.5(5) 4_666 .
O22 K1 K5 111.7(6) 4_666 3_657
O22 K1 K13 89.1(8) 4_666 .
O22 K1 K21 123.8(12) 4_666 .
O22 K1 O1 156.6(7) 4_666 .
O22 K1 O4 135.2(6) 4_666 .
O22 K1 O32 79.1(6) 4_666 .
O22 K1 O36 96.8(6) 4_666 .
O22 K1 O38 86.2(7) 4_666 .
O22 K1 C1 96.3(7) 4_666 .
O22 K1 O21W 70.9(13) 4_666 4_666
O32 K1 W9 26.5(4) . .
O32 K1 K5 144.8(6) . 3_657
O32 K1 K21 87.0(11) . .
O32 K1 O1 109.2(6) . .
O32 K1 O4 56.2(6) . .
O32 K1 O36 65.0(6) . .
O32 K1 O38 105.0(7) . .
O32 K1 C1 87.1(7) . .
O32 K1 O21W 89.1(13) . 4_666
O36 K1 W9 61.7(4) . .
O36 K1 K5 80.3(5) . 3_657
O36 K1 K21 125.6(11) . .
O36 K1 C1 22.9(5) . .
O36 K1 O21W 153.4(14) . 4_666
O38 K1 W9 106.1(4) . .
O38 K1 K5 45.9(6) . 3_657
O38 K1 K21 149.7(12) . .
O38 K1 O1 70.6(6) . .
O38 K1 O4 101.9(6) . .
O38 K1 O36 44.4(5) . .
O38 K1 C1 22.6(6) . .
O38 K1 O21W 150.5(13) . 4_666
C1 K1 W9 83.9(5) . .
C1 K1 K5 59.1(6) . 3_657
O21W K1 W9 98.1(12) 4_666 .
O21W K1 K5 126.0(13) 4_666 3_657
O21W K1 K21 54.5(16) 4_666 .
O21W K1 C1 167.2(14) 4_666 .
W2 K2 K12 60.8(5) . 1_545
W2 K2 K14 117.7(5) . 3_656
W4 K2 W2 56.05(16) . .
W4 K2 K12 111.1(5) . 1_545
W4 K2 K14 61.7(4) . 3_656
K12 K2 K14 157.4(6) 1_545 3_656
K15 K2 W2 70.7(7) . .
K15 K2 W4 67.9(7) . .
K15 K2 K12 113.8(8) . 1_545
K15 K2 K14 84.3(8) . 3_656
K15 K2 O7 81.1(8) . .
K15 K2 O10 59.3(8) . .
K15 K2 O14 77.3(8) . .
O7 K2 W2 25.3(4) . .
O7 K2 W4 81.2(4) . .
O7 K2 K12 38.2(6) . 1_545
O7 K2 K14 142.9(6) . 3_656
O7 K2 O10 54.5(5) . .
O7 K2 O14 105.9(6) . .
O10 K2 W2 29.4(3) . .
O10 K2 W4 28.3(3) . .
O10 K2 K12 89.4(6) . 1_545
O10 K2 K14 88.8(6) . 3_656
O14 K2 W2 81.0(4) . .
O14 K2 W4 25.2(4) . .
O14 K2 K12 130.4(6) . 1_545
O14 K2 K14 37.3(5) . 3_656
O14 K2 O10 53.4(5) . .
O19 K2 W2 142.9(6) 3_656 .
O19 K2 W4 102.0(5) 3_656 .
O19 K2 K12 146.5(7) 3_656 1_545
O19 K2 K14 49.3(6) 3_656 3_656
O19 K2 K15 73.2(8) 3_656 .
O19 K2 O7 150.4(8) 3_656 .
O19 K2 O10 119.5(6) 3_656 .
O19 K2 O14 82.8(6) 3_656 .
O19 K2 O62 82.0(7) 3_656 2_546
O19 K2 O12W 111.9(12) 3_656 .
O62 K2 W2 131.6(5) 2_546 .
O62 K2 W4 110.7(6) 2_546 .
O62 K2 K12 91.3(6) 2_546 1_545
O62 K2 K14 73.3(6) 2_546 3_656
O62 K2 K15 153.9(8) 2_546 .
O62 K2 O7 124.9(7) 2_546 .
O62 K2 O10 131.4(7) 2_546 .
O62 K2 O14 92.0(6) 2_546 .
O9W K2 W2 69.5(8) . .
O9W K2 W4 63.2(8) . .
O9W K2 K12 71.8(8) . 1_545
O9W K2 K14 86.5(9) . 3_656
O9W K2 K15 128.6(11) . .
O9W K2 O7 76.7(9) . .
O9W K2 O10 70.1(9) . .
O9W K2 O14 65.6(9) . .
O9W K2 O19 131.3(10) . 3_656
O9W K2 O62 64.2(9) . 2_546
O9W K2 O12W 92.3(13) . .
O12W K2 W2 94.7(11) . .
O12W K2 W4 146.1(11) . .
O12W K2 K12 35.5(11) . 1_545
O12W K2 K14 144.5(12) . 3_656
O12W K2 K15 122.3(13) . .
O12W K2 O7 70.0(11) . .
O12W K2 O10 124.1(12) . .
O12W K2 O14 157.6(12) . .
O12W K2 O62 74.3(11) . 2_546
W11 K3 W13 53.29(19) . .
W11 K3 W17 81.2(3) . .
W11 K3 W19 56.8(2) . .
W11 K3 K13 138.8(5) . 3_657
W13 K3 W17 57.7(2) . .
W13 K3 W19 81.2(3) . .
W13 K3 K13 167.8(5) . 3_657
W17 K3 W19 51.33(18) . .
W17 K3 K13 117.8(5) . 3_657
W19 K3 K13 104.9(5) . 3_657
K5 K3 W11 106.6(6) . .
K5 K3 W13 150.2(7) . .
K5 K3 W17 101.1(6) . .
K5 K3 W19 69.0(5) . .
K5 K3 K13 37.5(6) . 3_657
K5 K3 K20 134.1(12) . 2_546
K5 K3 O29 68.9(7) . 2_546
K5 K3 O44 137.1(8) . .
K5 K3 O45 84.9(7) . .
K5 K3 O53 128.1(8) . .
K5 K3 O67 75.6(7) . .
K20 K3 W11 68.5(10) 2_546 .
K20 K3 W13 64.4(10) 2_546 .
K20 K3 W17 121.8(11) 2_546 .
K20 K3 W19 125.3(10) 2_546 .
K20 K3 K13 117.7(11) 2_546 3_657
O29 K3 W11 99.9(6) 2_546 .
O29 K3 W13 130.7(6) 2_546 .
O29 K3 W17 169.9(6) 2_546 .
O29 K3 W19 121.0(5) 2_546 .
O29 K3 K13 55.3(6) 2_546 3_657
O29 K3 K20 67.3(11) 2_546 2_546
O29 K3 O44 106.2(7) 2_546 .
O29 K3 O45 110.7(7) 2_546 .
O29 K3 O53 159.7(8) 2_546 .
O29 K3 O67 142.5(7) 2_546 .
O44 K3 W11 30.5(4) . .
O44 K3 W13 29.4(4) . .
O44 K3 W17 79.9(5) . .
O44 K3 W19 79.9(5) . .
O44 K3 K13 160.8(7) . 3_657
O44 K3 K20 49.2(11) . 2_546
O44 K3 O67 91.5(6) . .
O45 K3 W11 29.4(4) . .
O45 K3 W13 67.6(5) . .
O45 K3 W17 65.7(4) . .
O45 K3 W19 27.7(4) . .
O45 K3 K13 122.2(6) . 3_657
O45 K3 K20 97.8(11) . 2_546
O45 K3 O44 56.0(6) . .
O45 K3 O67 53.2(5) . .
O53 K3 W11 66.5(4) . .
O53 K3 W13 29.1(4) . .
O53 K3 W17 28.8(4) . .
O53 K3 W19 65.3(5) . .
O53 K3 K13 144.6(7) . 3_657
O53 K3 K20 93.1(11) . 2_546
O53 K3 O44 54.4(5) . .
O53 K3 O45 65.2(6) . .
O53 K3 O67 52.5(6) . .
O67 K3 W11 78.7(5) . .
O67 K3 W13 78.5(5) . .
O67 K3 W17 27.7(4) . .
O67 K3 W19 29.2(4) . .
O67 K3 K13 101.6(6) . 3_657
O67 K3 K20 140.4(12) . 2_546
W8 K4 W9 50.7(2) . .
W8 K4 W10 87.5(3) . .
W10 K4 W9 55.1(2) . .
K18 K4 W8 120.3(9) 4_666 .
K18 K4 W9 70.8(8) 4_666 .
K18 K4 W10 64.9(9) 4_666 .
K20 K4 W8 74.8(12) . .
K20 K4 W9 79.0(12) . .
K20 K4 W10 130.6(12) . .
K20 K4 K18 84.9(14) . 4_666
K20 K4 O30 100.9(12) . .
K20 K4 O31 62.1(12) . .
K20 K4 O33 107.3(13) . .
K20 K4 O34 137.3(13) . .
K20 K4 O10W 83.9(15) . .
K20 K4 O24W 98.3(19) . 4_666
O30 K4 W8 27.7(3) . .
O30 K4 W9 64.8(4) . .
O30 K4 W10 77.1(5) . .
O30 K4 K18 132.8(10) . 4_666
O30 K4 O33 62.2(5) . .
O31 K4 W8 29.9(3) . .
O31 K4 W9 27.2(3) . .
O31 K4 W10 79.6(5) . .
O31 K4 K18 91.3(9) . 4_666
O31 K4 O30 53.8(5) . .
O31 K4 O33 51.5(5) . .
O31 K4 O34 102.0(7) . .
O33 K4 W8 63.0(4) . .
O33 K4 W9 28.5(3) . .
O33 K4 W10 28.1(3) . .
O33 K4 K18 71.3(9) . 4_666
O34 K4 W8 112.0(6) . .
O34 K4 W9 75.5(5) . .
O34 K4 W10 24.6(4) . .
O34 K4 K18 54.5(10) . 4_666
O34 K4 O30 98.5(7) . .
O34 K4 O33 51.5(5) . .
O7W K4 W8 90.7(5) . .
O7W K4 W9 123.5(6) . .
O7W K4 W10 89.3(6) . .
O7W K4 K18 136.6(10) . 4_666
O7W K4 K20 135.4(13) . .
O7W K4 O30 65.3(6) . .
O7W K4 O31 119.1(7) . .
O7W K4 O33 102.5(7) . .
O7W K4 O34 87.3(7) . .
O7W K4 O10W 68.4(10) . .
O7W K4 O24W 110.1(15) . 4_666
O10W K4 W8 121.9(10) . .
O10W K4 W9 162.7(10) . .
O10W K4 W10 141.8(10) . .
O10W K4 K18 110.4(13) . 4_666
O10W K4 O30 116.8(10) . .
O10W K4 O31 138.1(11) . .
O10W K4 O33 168.8(11) . .
O10W K4 O34 119.8(11) . .
O10W K4 O24W 80.7(17) . 4_666
O24W K4 W8 154.5(15) 4_666 .
O24W K4 W9 104.2(14) 4_666 .
O24W K4 W10 78.6(15) 4_666 .
O24W K4 K18 34.2(16) 4_666 4_666
O24W K4 O30 155.2(16) 4_666 .
O24W K4 O31 125.3(15) 4_666 .
O24W K4 O33 97.2(15) 4_666 .
O24W K4 O34 56.8(15) 4_666 .
W19 K5 K10 50.8(4) . 1_556
K1 K5 W19 136.3(5) 3_657 .
K1 K5 K10 100.4(5) 3_657 1_556
K3 K5 W19 72.2(5) . .
K3 K5 K1 148.3(8) . 3_657
K3 K5 K10 110.8(7) . 1_556
K3 K5 K13 111.8(9) . 3_657
K3 K5 O1 161.0(10) . 3_657
K3 K5 O29 58.2(6) . 2_546
K3 K5 O38 117.9(9) . 3_657
K3 K5 O67 56.6(6) . .
K3 K5 O72 96.8(8) . .
K3 K5 C1 126.3(8) . 3_657
K3 K5 O22W 93.7(14) . .
K13 K5 W19 162.9(8) 3_657 .
K13 K5 K1 46.5(6) 3_657 3_657
K13 K5 K10 114.1(8) 3_657 1_556
K13 K5 O67 136.6(9) 3_657 .
K13 K5 C1 95.8(9) 3_657 3_657
O1 K5 W19 90.0(6) 3_657 .
O1 K5 K1 50.8(5) 3_657 3_657
O1 K5 K10 50.6(6) 3_657 1_556
O1 K5 K13 83.2(8) 3_657 3_657
O1 K5 O29 139.3(9) 3_657 2_546
O1 K5 O67 104.5(8) 3_657 .
O1 K5 O72 66.5(7) 3_657 .
O1 K5 C1 60.3(7) 3_657 3_657
O29 K5 W19 116.0(7) 2_546 .
O29 K5 K1 91.5(6) 2_546 3_657
O29 K5 K10 166.7(8) 2_546 1_556
O29 K5 K13 78.5(8) 2_546 3_657
O29 K5 O67 113.8(7) 2_546 .
O29 K5 C1 85.6(7) 2_546 3_657
O38 K5 W19 108.0(7) 3_657 .
O38 K5 K1 48.9(5) 3_657 3_657
O38 K5 K10 114.8(7) 3_657 1_556
O38 K5 K13 85.2(9) 3_657 3_657
O38 K5 O1 73.5(7) 3_657 3_657
O38 K5 O29 68.9(7) 3_657 2_546
O38 K5 O67 138.2(8) 3_657 .
O38 K5 O72 92.1(8) 3_657 .
O38 K5 C1 18.3(6) 3_657 3_657
O38 K5 O22W 147.6(14) 3_657 .
O67 K5 W19 31.0(4) . .
O67 K5 K1 154.6(7) . 3_657
O67 K5 K10 54.3(5) . 1_556
O67 K5 C1 125.5(8) . 3_657
O72 K5 W19 25.1(4) . .
O72 K5 K1 111.2(6) . 3_657
O72 K5 K10 40.4(5) . 1_556
O72 K5 K13 149.0(9) . 3_657
O72 K5 O29 129.1(8) . 2_546
O72 K5 O67 52.3(6) . .
O72 K5 C1 75.4(7) . 3_657
C1 K5 W19 94.4(6) 3_657 .
C1 K5 K1 52.3(6) 3_657 3_657
C1 K5 K10 96.9(6) 3_657 1_556
O22W K5 W19 73.2(13) . .
O22W K5 K1 107.0(13) . 3_657
O22W K5 K10 40.1(13) . 1_556
O22W K5 K13 89.8(15) . 3_657
O22W K5 O1 74.1(13) . 3_657
O22W K5 O29 141.0(14) . 2_546
O22W K5 O67 53.7(13) . .
O22W K5 O72 76.1(14) . .
O22W K5 C1 132.9(14) . 3_657
W5 K6 W7 58.8(3) . .
W5 K6 W16 129.8(5) . 4_665
W5 K6 K11 94.3(6) . .
W5 K6 K13 67.0(5) . 4_565
W7 K6 W16 171.3(6) . 4_665
W7 K6 K11 59.9(5) . .
W7 K6 K13 62.2(5) . 4_565
W16 K6 K11 116.3(6) 4_665 .
W16 K6 K13 118.8(6) 4_665 4_565
W18 K6 W5 172.8(6) 4_665 .
W18 K6 W7 114.0(5) 4_665 .
W18 K6 W16 57.3(3) 4_665 4_665
W18 K6 K11 81.6(6) 4_665 .
W18 K6 K13 109.9(6) 4_665 4_565
K11 K6 K13 120.2(7) . 4_565
O19 K6 W5 26.9(4) . .
O19 K6 W7 85.5(6) . .
O19 K6 W16 103.2(6) . 4_665
O19 K6 W18 160.2(7) . 4_665
O19 K6 K11 107.5(8) . .
O19 K6 K13 81.1(7) . 4_565
O19 K6 O21 58.6(6) . .
O19 K6 O25 111.7(8) . .
O19 K6 O62 77.9(7) . 4_665
O19 K6 O64 130.5(8) . 4_665
O19 K6 O69 165.6(10) . 4_665
O21 K6 W5 31.7(4) . .
O21 K6 W7 28.6(4) . .
O21 K6 W16 159.6(7) . 4_665
O21 K6 W18 141.2(7) . 4_665
O21 K6 K11 80.4(7) . .
O21 K6 K13 53.5(6) . 4_565
O21 K6 O25 55.1(6) . .
O21 K6 O62 136.4(8) . 4_665
O25 K6 W5 85.3(5) . .
O25 K6 W7 26.6(4) . .
O25 K6 W16 144.8(7) . 4_665
O25 K6 W18 87.5(6) . 4_665
O25 K6 K11 48.5(6) . .
O25 K6 K13 72.9(7) . 4_565
O25 K6 O62 164.4(8) . 4_665
O62 K6 W5 104.8(6) 4_665 .
O62 K6 W7 161.6(7) 4_665 .
O62 K6 W16 26.5(4) 4_665 4_665
O62 K6 W18 82.4(5) 4_665 4_665
O62 K6 K11 117.8(8) 4_665 .
O62 K6 K13 121.9(7) 4_665 4_565
O64 K6 W5 155.9(7) 4_665 .
O64 K6 W7 143.4(7) 4_665 .
O64 K6 W16 28.1(4) 4_665 4_665
O64 K6 W18 30.8(4) 4_665 4_665
O64 K6 K11 106.1(8) 4_665 .
O64 K6 K13 111.2(8) 4_665 4_565
O64 K6 O21 163.4(9) 4_665 .
O64 K6 O25 117.8(8) 4_665 .
O64 K6 O62 54.4(6) 4_665 4_665
O69 K6 W5 146.9(7) 4_665 .
O69 K6 W7 89.4(6) 4_665 .
O69 K6 W16 82.1(6) 4_665 4_665
O69 K6 W18 26.6(4) 4_665 4_665
O69 K6 K11 58.5(7) 4_665 .
O69 K6 K13 108.3(8) 4_665 4_565
O69 K6 O21 117.8(8) 4_665 .
O69 K6 O25 62.8(6) 4_665 .
O69 K6 O62 104.8(8) 4_665 4_665
O69 K6 O64 57.2(6) 4_665 4_665
W14 K7 W16 52.3(3) . .
O40 K7 W14 104.2(8) 4_565 .
O40 K7 W16 122.4(8) 4_565 .
O40 K7 O41 69.7(7) 4_565 2_556
O40 K7 O56 124.7(9) 4_565 .
O40 K7 O57 101.5(9) 4_565 .
O40 K7 O63 149.1(10) 4_565 .
O40 K7 C3 43.3(7) 4_565 4_565
O40 K7 C4 19.4(6) 4_565 4_565
O40 K7 O1W 63.3(7) 4_565 2_556
O40 K7 O10W 132.2(13) 4_565 .
O41 K7 W14 149.7(8) 2_556 .
O41 K7 W16 156.1(8) 2_556 .
O41 K7 O56 131.7(8) 2_556 .
O41 K7 O63 136.1(9) 2_556 .
O41 K7 C3 66.8(8) 2_556 4_565
O41 K7 C4 61.1(7) 2_556 4_565
O41 K7 O1W 54.4(6) 2_556 2_556
O56 K7 W14 28.2(4) . .
O56 K7 W16 61.6(5) . .
O56 K7 C3 93.0(8) . 4_565
O56 K7 C4 115.5(8) . 4_565
O57 K7 W14 29.7(5) . .
O57 K7 W16 30.2(4) . .
O57 K7 O41 171.3(10) . 2_556
O57 K7 O56 52.4(6) . .
O57 K7 O63 52.4(6) . .
O57 K7 C3 106.6(9) . 4_565
O57 K7 C4 110.4(8) . 4_565
O57 K7 O1W 123.0(9) . 2_556
O57 K7 O10W 117.1(12) . .
O63 K7 W14 62.4(5) . .
O63 K7 W16 27.0(4) . .
O63 K7 O56 56.4(6) . .
O63 K7 C3 148.9(10) . 4_565
O63 K7 C4 162.7(9) . 4_565
C3 K7 W14 88.2(8) 4_565 .
C3 K7 W16 136.7(9) 4_565 .
C3 K7 C4 25.3(7) 4_565 4_565
C4 K7 W14 103.0(7) 4_565 .
C4 K7 W16 136.8(7) 4_565 .
O1W K7 W14 150.8(8) 2_556 .
O1W K7 W16 109.9(7) 2_556 .
O1W K7 O56 170.1(9) 2_556 .
O1W K7 O63 113.8(8) 2_556 .
O1W K7 C3 96.8(9) 2_556 4_565
O1W K7 C4 73.9(7) 2_556 4_565
O6W K7 W14 80.7(7) . .
O6W K7 W16 111.3(8) . .
O6W K7 O40 115.1(9) . 4_565
O6W K7 O41 75.9(7) . 2_556
O6W K7 O56 56.0(7) . .
O6W K7 O57 108.2(10) . .
O6W K7 O63 91.2(8) . .
O6W K7 C3 73.0(8) . 4_565
O6W K7 C4 95.6(8) . 4_565
O6W K7 O1W 128.3(9) . 2_556
O6W K7 O10W 79.7(11) . .
O10W K7 W14 123.4(11) . .
O10W K7 W16 87.6(10) . .
O10W K7 O41 70.9(11) . 2_556
O10W K7 O56 101.7(11) . .
O10W K7 O63 65.5(11) . .
O10W K7 C3 133.8(13) . 4_565
O10W K7 C4 131.4(12) . 4_565
O10W K7 O1W 72.1(11) . 2_556
W1 K8 W2 48.4(2) . .
W10 K8 W1 56.2(3) . .
W10 K8 W2 88.4(4) . .
K16 K8 W1 103.4(10) 3_656 .
K16 K8 W2 76.8(9) 3_656 .
K16 K8 W10 159.6(11) 3_656 .
K16 K8 O2 78.2(10) 3_656 .
K16 K8 O5 127.0(11) 3_656 .
K16 K8 O8 89.2(11) 3_656 .
K16 K8 O37 153.3(12) 3_656 .
K16 K8 O72 73.9(10) 3_656 3_657
K16 K8 C2 131.0(12) 3_656 .
K16 K8 O23W 46.1(15) 3_656 2_646
O2 K8 W1 27.7(3) . .
O2 K8 W2 28.6(3) . .
O2 K8 W10 82.1(5) . .
O2 K8 C2 93.9(7) . .
O5 K8 W1 23.8(4) . .
O5 K8 W2 61.5(5) . .
O5 K8 W10 32.8(4) . .
O5 K8 O2 49.4(5) . .
O5 K8 O72 80.8(7) . 3_657
O5 K8 C2 57.7(6) . .
O5 K8 O23W 121.3(15) . 2_646
O8 K8 W1 60.3(5) . .
O8 K8 W2 22.0(4) . .
O8 K8 W10 81.6(6) . .
O8 K8 O2 48.5(5) . .
O8 K8 O5 64.0(7) . .
O8 K8 O37 110.1(8) . .
O8 K8 O72 119.2(8) . 3_657
O8 K8 C2 121.3(9) . .
O8 K8 O23W 58.2(14) . 2_646
O37 K8 W1 72.8(5) . .
O37 K8 W2 114.7(7) . .
O37 K8 W10 28.5(4) . .
O37 K8 O2 100.4(7) . .
O37 K8 O5 53.8(6) . .
O37 K8 O72 80.4(6) . 3_657
O37 K8 C2 22.5(5) . .
O37 K8 O23W 160.6(15) . 2_646
O72 K8 W1 67.7(5) 3_657 .
O72 K8 W2 98.0(6) 3_657 .
O72 K8 W10 94.8(6) 3_657 .
O72 K8 O2 70.8(6) 3_657 .
O72 K8 C2 58.1(6) 3_657 .
C2 K8 W1 68.8(6) . .
C2 K8 W2 116.8(7) . .
C2 K8 W10 45.1(5) . .
O4W K8 W1 164.7(8) 3_657 .
O4W K8 W2 144.5(8) 3_657 .
O4W K8 W10 121.2(7) 3_657 .
O4W K8 K16 77.9(11) 3_657 3_656
O4W K8 O2 155.8(9) 3_657 .
O4W K8 O5 152.7(9) 3_657 .
O4W K8 O8 135.0(9) 3_657 .
O4W K8 O37 99.0(8) 3_657 .
O4W K8 O72 98.5(8) 3_657 3_657
O4W K8 C2 98.6(8) 3_657 .
O4W K8 O23W 83.3(15) 3_657 2_646
O23W K8 W1 108.8(14) 2_646 .
O23W K8 W2 61.2(13) 2_646 .
O23W K8 W10 136.3(14) 2_646 .
O23W K8 O2 83.2(14) 2_646 .
O23W K8 O72 118.5(14) 2_646 3_657
O23W K8 C2 176.2(15) 2_646 .
W10 K9 Tb2 55.5(3) 1_554 1_554
W10 K9 K8 95.4(5) 1_554 3_656
Tb2 K9 K8 60.0(4) 1_554 3_656
K12 K9 W10 160.0(8) 3_666 1_554
K12 K9 Tb2 114.5(7) 3_666 1_554
K12 K9 K8 65.6(6) 3_666 3_656
K16 K9 W10 128.3(10) . 1_554
K16 K9 Tb2 76.9(9) . 1_554
K16 K9 K8 37.9(9) . 3_656
K16 K9 K12 37.7(9) . 3_666
K16 K9 O4W 70.5(10) . 1_554
K16 K9 O11W 65.0(12) . 4_565
K16 K9 O23W 45.9(16) . 4_565
O34 K9 W10 20.8(4) 1_554 1_554
O34 K9 Tb2 67.5(6) 1_554 1_554
O34 K9 K8 115.7(8) 1_554 3_656
O34 K9 K12 177.9(10) 1_554 3_666
O34 K9 K16 144.3(12) 1_554 .
O34 K9 O54 79.0(8) 1_554 4_665
O34 K9 O4W 78.3(7) 1_554 1_554
O34 K9 O11W 138.2(12) 1_554 4_565
O34 K9 O13W 135.3(14) 1_554 4_565
O34 K9 O23W 143.1(16) 1_554 4_565
O54 K9 W10 87.2(7) 4_665 1_554
O54 K9 Tb2 142.3(8) 4_665 1_554
O54 K9 K8 126.6(8) 4_665 3_656
O54 K9 K12 98.8(8) 4_665 3_666
O54 K9 K16 133.6(12) 4_665 .
O54 K9 O4W 125.5(9) 4_665 1_554
O54 K9 O11W 69.4(10) 4_665 4_565
O54 K9 O13W 84.5(13) 4_665 4_565
O54 K9 O23W 91.0(15) 4_665 4_565
O4W K9 W10 58.7(5) 1_554 1_554
O4W K9 Tb2 32.5(4) 1_554 1_554
O4W K9 K8 37.7(5) 1_554 3_656
O4W K9 K12 103.2(8) 1_554 3_666
O5W K9 W10 63.1(5) 1_554 1_554
O5W K9 Tb2 28.9(5) 1_554 1_554
O5W K9 K8 83.7(7) 1_554 3_656
O5W K9 K12 117.9(9) 1_554 3_666
O5W K9 K16 85.5(10) 1_554 .
O5W K9 O34 64.2(7) 1_554 1_554
O5W K9 O54 140.8(10) 1_554 4_665
O5W K9 O4W 61.4(7) 1_554 1_554
O5W K9 O11W 149.1(12) 1_554 4_565
O5W K9 O13W 111.9(13) 1_554 4_565
O5W K9 O23W 126.5(16) 1_554 4_565
O11W K9 W10 128.3(10) 4_565 1_554
O11W K9 Tb2 127.2(11) 4_565 1_554
O11W K9 K8 67.6(10) 4_565 3_656
O11W K9 K12 40.3(9) 4_565 3_666
O11W K9 O4W 98.1(11) 4_565 1_554
O11W K9 O23W 22.9(14) 4_565 4_565
O13W K9 W10 156.1(13) 4_565 1_554
O13W K9 Tb2 131.8(12) 4_565 1_554
O13W K9 K8 107.5(13) 4_565 3_656
O13W K9 K12 43.9(12) 4_565 3_666
O13W K9 K16 71.8(14) 4_565 .
O13W K9 O4W 142.1(14) 4_565 1_554
O13W K9 O11W 68.9(14) 4_565 4_565
O13W K9 O23W 77.6(18) 4_565 4_565
O23W K9 W10 124.9(15) 4_565 1_554
O23W K9 Tb2 105.2(15) 4_565 1_554
O23W K9 K8 45.2(15) 4_565 3_656
O23W K9 K12 36.6(14) 4_565 3_666
O23W K9 O4W 79.1(15) 4_565 1_554
W1 K10 W2 48.6(3) 3_656 3_656
W1 K10 K5 62.2(4) 3_656 1_554
W1 K10 K8 57.0(4) 3_656 3_656
W2 K10 K5 109.4(5) 3_656 1_554
W2 K10 K8 56.8(4) 3_656 3_656
W19 K10 W1 95.8(5) 1_554 3_656
W19 K10 W2 119.2(6) 1_554 3_656
W19 K10 K5 51.7(4) 1_554 1_554
W19 K10 K8 62.4(4) 1_554 3_656
W19 K10 K12 97.9(7) 1_554 3_666
K8 K10 K5 77.1(5) 3_656 1_554
K12 K10 W1 104.2(7) 3_666 3_656
K12 K10 W2 60.1(5) 3_666 3_656
K12 K10 K5 140.9(7) 3_666 1_554
K12 K10 K8 65.8(6) 3_666 3_656
K16 K10 W1 95.3(9) . 3_656
K16 K10 W2 72.0(8) . 3_656
K16 K10 W19 63.8(8) . 1_554
K16 K10 K5 105.6(9) . 1_554
K16 K10 K8 40.1(8) . 3_656
K16 K10 K12 36.2(8) . 3_666
O2 K10 W1 24.3(4) 3_656 3_656
O2 K10 W2 25.0(4) 3_656 3_656
O2 K10 W19 105.4(8) 3_656 1_554
O2 K10 K5 84.6(7) 3_656 1_554
O2 K10 K8 49.4(6) 3_656 3_656
O2 K10 K12 80.8(8) 3_656 3_666
O2 K10 K16 80.0(10) 3_656 .
O2 K10 O71 123.2(10) 3_656 1_554
O2 K10 O72 80.9(8) 3_656 1_554
O2 K10 O19W 110.1(14) 3_656 3_666
O2 K10 O22W 108.7(14) 3_656 1_554
O71 K10 W1 121.5(8) 1_554 3_656
O71 K10 W2 125.2(8) 1_554 3_656
O71 K10 W19 28.5(5) 1_554 1_554
O71 K10 K5 78.4(7) 1_554 1_554
O71 K10 K8 74.0(7) 1_554 3_656
O71 K10 K12 79.8(8) 1_554 3_666
O71 K10 K16 54.4(9) 1_554 .
O71 K10 O72 54.1(6) 1_554 1_554
O71 K10 O19W 82.7(13) 1_554 3_666
O71 K10 O22W 87.4(13) 1_554 1_554
O72 K10 W1 69.0(5) 1_554 3_656
O72 K10 W2 99.7(7) 1_554 3_656
O72 K10 W19 26.8(4) 1_554 1_554
O72 K10 K5 36.7(5) 1_554 1_554
O72 K10 K8 48.0(5) 1_554 3_656
O72 K10 K12 104.8(8) 1_554 3_666
O72 K10 K16 69.0(9) 1_554 .
O19W K10 W1 134.1(13) 3_666 3_656
O19W K10 W2 85.4(12) 3_666 3_656
O19W K10 W19 110.3(13) 3_666 1_554
O19W K10 K5 160.5(13) 3_666 1_554
O19W K10 K8 102.3(13) 3_666 3_656
O19W K10 K12 37.2(12) 3_666 3_666
O19W K10 K16 66.2(14) 3_666 .
O19W K10 O72 130.5(14) 3_666 1_554
O19W K10 O22W 138.9(18) 3_666 1_554
O22W K10 W1 84.5(13) 1_554 3_656
O22W K10 W2 131.3(13) 1_554 3_656
O22W K10 W19 71.2(12) 1_554 1_554
O22W K10 K5 36.0(12) 1_554 1_554
O22W K10 K8 113.1(13) 1_554 3_656
O22W K10 K12 166.9(14) 1_554 3_666
O22W K10 K16 134.8(15) 1_554 .
O22W K10 O72 68.9(12) 1_554 1_554
W3 K11 K6 80.8(6) . .
W3 K11 K12 161.6(10) . 2_646
W3 K11 K14 51.5(5) . .
W7 K11 W3 55.6(4) . .
W7 K11 K6 56.6(5) . .
W7 K11 K12 118.0(9) . 2_646
W7 K11 K14 84.3(7) . .
K6 K11 K14 59.1(6) . .
K12 K11 K6 110.7(9) 2_646 .
K12 K11 K14 146.7(9) 2_646 .
K21 K11 W3 66.7(11) . .
K21 K11 W7 71.9(10) . .
K21 K11 K6 128.3(12) . .
K21 K11 K12 95.1(13) . 2_646
K21 K11 K14 116.2(13) . .
O11 K11 W3 23.2(5) . .
O11 K11 W7 77.8(8) . .
O11 K11 K6 87.9(9) . .
O11 K11 K12 160.1(11) . 2_646
O11 K11 K14 39.1(7) . .
O11 K11 K21 77.8(13) . .
O11 K11 O13 52.1(7) . .
O11 K11 O19W 158.2(15) . 2_646
O13 K11 W3 28.9(4) . .
O13 K11 W7 28.1(4) . .
O13 K11 K6 72.1(7) . .
O13 K11 K12 139.2(11) . 2_646
O13 K11 K14 71.4(8) . .
O13 K11 K21 59.9(11) . .
O13 K11 O19W 106.3(14) . 2_646
O25 K11 W3 79.9(8) . .
O25 K11 W7 24.8(4) . .
O25 K11 K6 49.1(6) . .
O25 K11 K12 96.7(10) . 2_646
O25 K11 K14 96.9(9) . .
O25 K11 K21 85.1(12) . .
O25 K11 O11 101.1(10) . .
O25 K11 O13 53.0(7) . .
O25 K11 O19W 60.1(12) . 2_646
O59 K11 W3 85.1(9) 1_655 .
O59 K11 W7 135.0(11) 1_655 .
O59 K11 K6 144.9(12) 1_655 .
O59 K11 K12 92.0(10) 1_655 2_646
O59 K11 K14 87.2(10) 1_655 .
O59 K11 K21 72.8(12) 1_655 .
O59 K11 O11 68.1(9) 1_655 .
O59 K11 O13 108.0(11) 1_655 .
O59 K11 O25 156.9(13) 1_655 .
O59 K11 O13W 75.7(14) 1_655 .
O59 K11 O19W 124.4(15) 1_655 2_646
O13W K11 W3 152.2(16) . .
O13W K11 W7 148.7(16) . .
O13W K11 K6 103.5(14) . .
O13W K11 K12 41.6(13) . 2_646
O13W K11 K14 106.8(14) . .
O13W K11 K21 124.2(17) . .
O13W K11 O11 129.0(17) . .
O13W K11 O13 175.5(16) . .
O13W K11 O25 124.0(16) . .
O13W K11 O19W 72.9(17) . 2_646
O19W K11 W3 135.0(14) 2_646 .
O19W K11 W7 81.7(12) 2_646 .
O19W K11 K6 87.1(12) 2_646 .
O19W K11 K12 36.7(11) 2_646 2_646
O19W K11 K14 145.6(14) 2_646 .
O19W K11 K21 88.8(16) 2_646 .
W2 K12 K2 58.1(4) 1_565 1_565
W2 K12 K11 146.7(9) 1_565 2_656
K9 K12 W2 116.8(8) 3_666 1_565
K9 K12 K2 129.0(8) 3_666 1_565
K9 K12 K10 107.3(8) 3_666 3_666
K9 K12 K11 95.2(8) 3_666 2_656
K10 K12 W2 60.7(6) 3_666 1_565
K10 K12 K2 109.5(8) 3_666 1_565
K10 K12 K11 102.7(8) 3_666 2_656
K11 K12 K2 109.5(8) 2_656 1_565
K16 K12 W2 82.5(13) 3_666 1_565
K16 K12 K2 136.2(15) 3_666 1_565
K16 K12 K9 51.1(12) 3_666 3_666
K16 K12 K10 57.2(12) 3_666 3_666
K16 K12 K11 114.1(14) 3_666 2_656
K16 K12 O7 95.3(16) 3_666 1_565
K16 K12 O11W 83.6(17) 3_666 2_656
K16 K12 O12W 173(2) 3_666 1_565
K16 K12 O13W 88.4(18) 3_666 2_656
K16 K12 O19W 95(2) 3_666 .
O7 K12 W2 15.0(5) 1_565 1_565
O7 K12 K2 49.5(7) 1_565 1_565
O7 K12 K9 131.6(12) 1_565 3_666
O7 K12 K10 62.4(9) 1_565 3_666
O7 K12 K11 132.8(11) 1_565 2_656
O7 K12 O13W 176.2(18) 1_565 2_656
O11W K12 W2 88.5(13) 2_656 1_565
O11W K12 K2 77.8(12) 2_656 1_565
O11W K12 K9 51.4(11) 2_656 3_666
O11W K12 K10 131.1(15) 2_656 3_666
O11W K12 K11 120.7(15) 2_656 2_656
O11W K12 O7 97.6(15) 2_656 1_565
O11W K12 O13W 82.2(17) 2_656 2_656
O12W K12 W2 100.7(16) 1_565 1_565
O12W K12 K2 44.5(14) 1_565 1_565
O12W K12 K9 121.9(17) 1_565 3_666
O12W K12 K10 130.1(16) 1_565 3_666
O12W K12 K11 66.6(15) 1_565 2_656
O12W K12 O7 88.8(16) 1_565 1_565
O12W K12 O11W 89.9(18) 1_565 2_656
O12W K12 O13W 87(2) 1_565 2_656
O12W K12 O19W 91(2) 1_565 .
O13W K12 W2 167.6(15) 2_656 1_565
O13W K12 K2 126.9(15) 2_656 1_565
O13W K12 K9 50.9(13) 2_656 3_666
O13W K12 K10 120.5(15) 2_656 3_666
O13W K12 K11 45.4(13) 2_656 2_656
O19W K12 W2 95.3(17) . 1_565
O19W K12 K2 106.0(16) . 1_565
O19W K12 K9 124.6(17) . 3_666
O19W K12 K10 50.2(16) . 3_666
O19W K12 K11 56.2(17) . 2_656
O19W K12 O7 86.6(18) . 1_565
O19W K12 O11W 176(2) . 2_656
O19W K12 O13W 94(2) . 2_656
O23W K12 W2 67(2) 2_656 1_565
O23W K12 K2 83.7(19) 2_656 1_565
O23W K12 K9 55.0(19) 2_656 3_666
O23W K12 K10 102(2) 2_656 3_666
O23W K12 K11 146(2) 2_656 2_656
O23W K12 K16 62(2) 2_656 3_666
O23W K12 O7 80(2) 2_656 1_565
O23W K12 O11W 30(2) 2_656 2_656
O23W K12 O12W 113(2) 2_656 1_565
O23W K12 O13W 101(2) 2_656 2_656
O23W K12 O19W 152(3) 2_656 .
W6 K13 K3 107.1(7) 4_666 3_657
W6 K13 K6 98.4(7) 4_666 4_666
W6 K13 K21 101.8(10) 4_666 .
W8 K13 W6 54.6(4) 4_666 4_666
W8 K13 K3 56.1(4) 4_666 3_657
W8 K13 K6 103.1(7) 4_666 4_666
W8 K13 K21 152.1(11) 4_666 .
K1 K13 W6 70.4(7) . 4_666
K1 K13 W8 103.3(9) . 4_666
K1 K13 K3 107.3(9) . 3_657
K1 K13 K5 80.2(9) . 3_657
K1 K13 K6 136.3(10) . 4_666
K1 K13 K21 50.5(9) . .
K1 K13 O20 82.9(9) . 4_666
K1 K13 O21 128.4(12) . 4_666
K1 K13 O24 85.3(9) . 4_666
K1 K13 O26 134.3(12) . 4_666
K5 K13 W6 111.3(9) 3_657 4_666
K5 K13 W8 75.8(7) 3_657 4_666
K5 K13 K3 30.7(5) 3_657 3_657
K5 K13 K6 140.3(11) 3_657 4_666
K5 K13 K21 104.3(12) 3_657 .
K5 K13 O20 141.9(11) 3_657 4_666
K5 K13 O21 133.7(11) 3_657 4_666
K6 K13 K3 116.3(7) 4_666 3_657
K21 K13 K3 133.3(11) . 3_657
K21 K13 K6 94.2(10) . 4_666
O20 K13 W6 30.6(4) 4_666 4_666
O20 K13 W8 75.3(7) 4_666 4_666
O20 K13 K3 131.4(9) 4_666 3_657
O20 K13 K6 71.0(7) 4_666 4_666
O20 K13 K21 90.4(11) 4_666 .
O20 K13 O21 45.8(6) 4_666 4_666
O21 K13 W6 61.6(6) 4_666 4_666
O21 K13 W8 63.4(6) 4_666 4_666
O21 K13 K3 103.9(8) 4_666 3_657
O21 K13 K6 43.6(5) 4_666 4_666
O21 K13 K21 122.0(12) 4_666 .
O24 K13 W6 25.7(4) 4_666 4_666
O24 K13 W8 28.9(4) 4_666 4_666
O24 K13 K3 82.8(8) 4_666 3_657
O24 K13 K5 94.6(10) 4_666 3_657
O24 K13 K6 102.4(9) 4_666 4_666
O24 K13 K21 126.1(13) 4_666 .
O24 K13 O20 50.1(7) 4_666 4_666
O24 K13 O21 59.1(7) 4_666 4_666
O24 K13 O26 52.7(7) 4_666 4_666
O26 K13 W6 75.0(7) 4_666 4_666
O26 K13 W8 31.0(5) 4_666 4_666
O26 K13 K3 56.2(6) 4_666 3_657
O26 K13 K5 85.6(9) 4_666 3_657
O26 K13 K6 77.1(8) 4_666 4_666
O26 K13 K21 170.0(14) 4_666 .
O26 K13 O20 82.2(9) 4_666 4_666
O26 K13 O21 48.0(6) 4_666 4_666
W3 K14 W5 56.1(4) . .
W3 K14 K2 117.5(7) . 3_656
W3 K14 K6 78.7(6) . .
W3 K14 K11 54.4(5) . .
W5 K14 K2 61.5(4) . 3_656
W5 K14 K6 51.8(4) . .
W5 K14 K11 80.3(6) . .
K2 K14 K11 113.5(8) 3_656 .
K6 K14 K2 60.8(5) . 3_656
K6 K14 K11 52.8(6) . .
K15 K14 W3 72.7(8) . .
K15 K14 W5 68.3(8) . .
K15 K14 K2 87.9(8) . 3_656
K15 K14 K6 119.8(10) . .
K15 K14 K11 127.0(10) . .
O11 K14 W3 24.5(5) . .
O11 K14 W5 78.2(7) . .
O11 K14 K2 137.2(10) . 3_656
O11 K14 K6 83.9(8) . .
O11 K14 K11 41.0(6) . .
O11 K14 K15 90.0(10) . .
O11 K14 O12 52.7(7) . .
O11 K14 O19 98.3(9) . .
O11 K14 O18W 51.7(12) . .
O12 K14 W3 29.3(4) . .
O12 K14 W5 27.1(4) . .
O12 K14 K2 88.6(7) . 3_656
O12 K14 K6 64.7(7) . .
O12 K14 K11 68.1(7) . .
O12 K14 K15 64.5(9) . .
O12 K14 O19 51.3(6) . .
O12 K14 O18W 104.2(14) . .
O14 K14 W3 142.1(11) 3_656 .
O14 K14 W5 94.9(9) 3_656 .
O14 K14 K2 43.7(7) 3_656 3_656
O14 K14 K6 103.3(10) 3_656 .
O14 K14 K11 152.7(11) 3_656 .
O14 K14 K15 73.9(10) 3_656 .
O14 K14 O11 164.0(13) 3_656 .
O14 K14 O12 117.1(11) 3_656 .
O14 K14 O19 79.2(9) 3_656 .
O14 K14 O16W 60.4(14) 3_656 3_656
O14 K14 O18W 134.4(16) 3_656 .
O19 K14 W3 79.1(7) . .
O19 K14 W5 24.8(4) . .
O19 K14 K2 39.1(5) . 3_656
O19 K14 K6 40.3(6) . .
O19 K14 K11 86.2(8) . .
O19 K14 K15 82.3(9) . .
O16W K14 W3 151.1(17) 3_656 .
O16W K14 W5 117.2(15) 3_656 .
O16W K14 K2 62.7(13) 3_656 3_656
O16W K14 K6 77.3(15) 3_656 .
O16W K14 K11 97.7(15) 3_656 .
O16W K14 K15 134.2(17) 3_656 .
O16W K14 O11 135.6(17) 3_656 .
O16W K14 O12 140.5(17) 3_656 .
O16W K14 O19 92.7(15) 3_656 .
O16W K14 O18W 99.2(18) 3_656 .
O18W K14 W3 75.0(12) . .
O18W K14 W5 129.8(13) . .
O18W K14 K2 160.9(14) . 3_656
O18W K14 K6 111.6(14) . .
O18W K14 K11 60.5(13) . .
O18W K14 K15 110.4(15) . .
O18W K14 O19 145.7(15) . .
W4 K15 W2 54.1(4) . .
W4 K15 K15 64.2(9) . 3_656
W5 K15 W2 139.6(9) 3_656 .
W5 K15 W4 105.9(8) 3_656 .
W5 K15 K15 64.8(9) 3_656 3_656
K2 K15 W2 64.3(6) . .
K2 K15 W4 65.9(7) . .
K2 K15 W5 75.5(8) . 3_656
K2 K15 K14 169.1(13) . .
K2 K15 K15 101.0(13) . 3_656
K2 K15 O9 91.9(9) . .
K2 K15 O16 95.4(10) . .
K14 K15 W2 105.0(10) . .
K14 K15 W4 110.7(11) . .
K14 K15 W5 115.3(10) . 3_656
K14 K15 K15 86.0(12) . 3_656
K15 K15 W2 117.4(13) 3_656 .
O9 K15 W2 29.7(4) . .
O9 K15 W4 74.0(7) . .
O9 K15 W5 165.8(12) . 3_656
O9 K15 K14 77.1(10) . .
O9 K15 K15 125.3(15) . 3_656
O10 K15 W2 26.8(4) . .
O10 K15 W4 27.4(4) . .
O10 K15 W5 125.2(11) . 3_656
O10 K15 K2 61.1(8) . .
O10 K15 K14 110.7(12) . .
O10 K15 K15 91.2(12) . 3_656
O10 K15 O9 50.1(7) . .
O10 K15 O16 52.2(7) . .
O16 K15 W2 75.4(8) . .
O16 K15 W2 159.3(12) 3_656 .
O16 K15 W4 108.3(10) 3_656 .
O16 K15 W4 31.3(5) . .
O16 K15 W5 105.2(9) . 3_656
O16 K15 W5 26.0(5) 3_656 3_656
O16 K15 K2 99.8(11) 3_656 .
O16 K15 K14 83.7(11) . .
O16 K15 K14 91.1(11) 3_656 .
O16 K15 K15 44.2(8) . 3_656
O16 K15 K15 49.9(8) 3_656 3_656
O16 K15 O9 82.2(9) . .
O16 K15 O9 168.0(15) 3_656 .
O16 K15 O10 134.7(13) 3_656 .
O16 K15 O16 94.0(11) 3_656 .
O16 K15 O20W 128.5(18) 3_656 .
O20W K15 W2 67.1(14) . .
O20W K15 W4 121.2(16) . .
O20W K15 W5 118.1(17) . 3_656
O20W K15 K2 88.6(16) . .
O20W K15 K14 84.5(16) . .
O20W K15 K15 170(2) . 3_656
O20W K15 O9 53.9(15) . .
O20W K15 O10 93.8(16) . .
O20W K15 O16 136.0(18) . .
W19 K16 W18 50.7(5) 1_554 1_554
K8 K16 W18 129.7(14) 3_656 1_554
K8 K16 W19 79.1(10) 3_656 1_554
K8 K16 K9 101.8(14) 3_656 .
K8 K16 K10 90.7(13) 3_656 .
K8 K16 O73 74.8(11) 3_656 1_554
K8 K16 O11W 92.2(14) 3_656 4_565
K9 K16 W18 94.8(11) . 1_554
K9 K16 W19 112.4(12) . 1_554
K9 K16 K10 166.3(16) . .
K9 K16 O73 86.5(11) . 1_554
K9 K16 O11W 57.7(11) . 4_565
K10 K16 W18 72.6(8) . 1_554
K10 K16 W19 64.0(8) . 1_554
K10 K16 O73 91.4(11) . 1_554
K12 K16 W18 103.3(15) 3_666 1_554
K12 K16 W19 144.4(17) 3_666 1_554
K12 K16 K8 123.2(18) 3_666 3_656
K12 K16 K9 91.2(16) 3_666 .
K12 K16 K10 86.6(14) 3_666 .
K12 K16 O71 116.5(17) 3_666 1_554
K12 K16 O73 161.9(19) 3_666 1_554
K12 K16 O11W 50.0(13) 3_666 4_565
K12 K16 O23W 58(2) 3_666 4_565
O71 K16 W18 28.4(6) 1_554 1_554
O71 K16 W19 29.0(6) 1_554 1_554
O71 K16 K8 105.4(15) 1_554 3_656
O71 K16 K9 117.8(15) 1_554 .
O71 K16 K10 52.3(9) 1_554 .
O71 K16 O73 50.3(8) 1_554 1_554
O71 K16 O11W 162.4(18) 1_554 4_565
O73 K16 W18 59.2(7) 1_554 1_554
O73 K16 W19 27.5(4) 1_554 1_554
O11W K16 W18 135.6(15) 4_565 1_554
O11W K16 W19 165.5(15) 4_565 1_554
O11W K16 K10 128.3(15) 4_565 .
O11W K16 O73 138.8(15) 4_565 1_554
O23W K16 W18 154(3) 4_565 1_554
O23W K16 W19 154(2) 4_565 1_554
O23W K16 K8 75(2) 4_565 3_656
O23W K16 K9 70(2) 4_565 .
O23W K16 K10 119(2) 4_565 .
O23W K16 O71 171(3) 4_565 1_554
O23W K16 O73 137(2) 4_565 1_554
O23W K16 O11W 19(2) 4_565 4_565
W12 K17 W13 50.0(6) . .
W12 K17 W14 54.0(6) . .
W12 K17 K9 101.7(10) . 4_566
W12 K17 K18 58.4(9) . .
W13 K17 W14 75.5(8) . .
W13 K17 K9 128.8(11) . 4_566
W13 K17 K18 108.3(12) . .
W14 K17 K9 55.3(6) . 4_566
W14 K17 K18 60.4(9) . .
K18 K17 K9 61.0(9) . 4_566
K19 K17 W12 101.9(14) 3_556 .
K19 K17 W13 112.7(15) 3_556 .
K19 K17 W14 142.6(15) 3_556 .
K19 K17 K9 114.7(14) 3_556 4_566
K19 K17 K18 82.9(14) 3_556 .
O49 K17 W12 28.7(5) . .
O49 K17 W13 27.8(5) . .
O49 K17 W14 75.0(10) . .
O49 K17 K9 128.5(13) . 4_566
O49 K17 K18 84.8(12) . .
O49 K17 K19 95.9(15) . 3_556
O49 K17 O52 50.5(9) . .
O49 K17 O55 85.6(12) . .
O49 K17 O18W 84.5(16) . 1_455
O50 K17 W12 27.8(5) . .
O50 K17 W13 61.8(9) . .
O50 K17 W14 26.3(5) . .
O50 K17 K9 76.6(10) . 4_566
O50 K17 K18 53.5(10) . .
O50 K17 K19 123.7(17) . 3_556
O50 K17 O49 51.9(9) . .
O50 K17 O52 59.3(10) . .
O50 K17 O55 49.9(9) . .
O50 K17 O18W 112.5(17) . 1_455
O52 K17 W12 61.9(9) . .
O52 K17 W13 26.6(5) . .
O52 K17 W14 61.0(8) . .
O52 K17 K9 106.5(12) . 4_566
O52 K17 K18 112.7(14) . .
O52 K17 K19 138.2(18) . 3_556
O52 K17 O18W 53.2(13) . 1_455
O55 K17 W12 74.5(10) . .
O55 K17 W13 73.0(9) . .
O55 K17 W14 28.0(5) . .
O55 K17 K9 57.2(9) . 4_566
O55 K17 K18 86.6(13) . .
O55 K17 K19 169.2(19) . 3_556
O55 K17 O52 49.3(9) . .
O55 K17 O18W 83.5(15) . 1_455
O18W K17 W12 109.0(16) 1_455 .
O18W K17 W13 59.1(12) 1_455 .
O18W K17 W14 107.8(15) 1_455 .
O18W K17 K9 120.4(16) 1_455 4_566
O18W K17 K18 165.9(18) 1_455 .
O18W K17 K19 107.2(19) 1_455 3_556
O24W K17 W12 80.3(18) . .
O24W K17 W13 130(2) . .
O24W K17 W14 69.3(17) . .
O24W K17 K9 46.7(17) . 4_566
O24W K17 K18 22.1(16) . .
O24W K17 K19 79(2) . 3_556
O24W K17 O49 107(2) . .
O24W K17 O50 71.1(18) . .
O24W K17 O52 129(2) . .
O24W K17 O55 90(2) . .
O24W K17 O18W 167(3) . 1_455
W10 K18 W12 154.5(14) 4_565 .
W10 K18 K17 113.0(13) 4_565 .
W12 K18 K17 55.4(9) . .
K4 K18 W10 60.0(8) 4_565 4_565
K4 K18 W12 127.7(14) 4_565 .
K4 K18 K17 77.1(11) 4_565 .
O32 K18 W10 66.7(10) 4_565 4_565
O32 K18 W12 137.2(16) 4_565 .
O32 K18 K4 72.6(11) 4_565 4_565
O32 K18 K17 144.2(16) 4_565 .
O32 K18 O54 143.0(18) 4_565 .
O34 K18 W10 23.1(5) 4_565 4_565
O34 K18 W12 137.2(16) 4_565 .
O34 K18 K4 51.0(9) 4_565 4_565
O34 K18 K17 89.9(13) 4_565 .
O34 K18 O32 85.6(13) 4_565 4_565
O34 K18 O36 52.3(10) 4_565 4_565
O34 K18 O54 67.5(11) 4_565 .
O36 K18 W10 31.0(6) 4_565 4_565
O36 K18 W12 142.6(15) 4_565 .
O36 K18 K4 87.4(13) 4_565 4_565
O36 K18 K17 139.1(17) 4_565 .
O36 K18 O32 58.1(10) 4_565 4_565
O36 K18 O54 85.0(13) 4_565 .
O47 K18 W10 174.3(17) . 4_565
O47 K18 W12 23.6(5) . .
O47 K18 K4 116.4(16) . 4_565
O47 K18 K17 61.3(11) . .
O47 K18 O32 117.2(17) . 4_565
O47 K18 O34 151.2(19) . 4_565
O47 K18 O36 154.2(18) . 4_565
O47 K18 O54 97.1(14) . .
O54 K18 W10 80.2(11) . 4_565
O54 K18 W12 74.2(10) . .
O54 K18 K4 105.3(14) . 4_565
O54 K18 K17 63.8(11) . .
O8W K18 W10 100.2(15) . 4_565
O8W K18 W12 70.5(11) . .
O8W K18 K4 160(2) . 4_565
O8W K18 K17 115.0(16) . .
O8W K18 O32 99.7(15) . 4_565
O8W K18 O34 111.1(18) . 4_565
O8W K18 O36 73.2(13) . 4_565
O8W K18 O47 83.5(14) . .
O8W K18 O54 69.5(12) . .
O15W K18 W10 123(2) 4_565 4_565
O15W K18 W12 82(2) 4_565 .
O15W K18 K4 94(2) 4_565 4_565
O15W K18 K17 108(2) 4_565 .
O15W K18 O32 57(2) 4_565 4_565
O15W K18 O34 137(3) 4_565 4_565
O15W K18 O36 111(2) 4_565 4_565
O15W K18 O47 60(2) 4_565 .
O15W K18 O54 156(3) 4_565 .
O15W K18 O8W 97(2) 4_565 .
O24W K18 W10 84(3) . 4_565
O24W K18 W12 85(2) . .
O24W K18 K4 52(2) . 4_565
O24W K18 K17 30(2) . .
O24W K18 O32 125(3) . 4_565
O24W K18 O34 61(2) . 4_565
O24W K18 O36 113(3) . 4_565
O24W K18 O47 90(3) . .
O24W K18 O54 64(2) . .
O24W K18 O8W 132(3) . .
O24W K18 O15W 121(3) . 4_565
W11 K19 W12 50.9(7) . .
W11 K19 K4 93.0(11) . 2_546
W11 K19 K7 64.1(8) . 2_546
W12 K19 K4 135.7(14) . 2_546
W12 K19 K7 108.9(12) . 2_546
K4 K19 K7 63.7(8) 2_546 2_546
K17 K19 W11 171.8(19) 3_556 .
K17 K19 W12 137.4(17) 3_556 .
K17 K19 K4 79.7(13) 3_556 2_546
K17 K19 K7 108.9(15) 3_556 2_546
K20 K19 W11 64.9(13) 2_546 .
K20 K19 W12 94.8(16) 2_546 .
K20 K19 K4 41.7(12) 2_546 2_546
K20 K19 K7 79.8(14) 2_546 2_546
K20 K19 K17 110.6(19) 2_546 3_556
O43 K19 W11 28.6(6) . .
O43 K19 W12 26.4(6) . .
O43 K19 K4 121.5(16) . 2_546
O43 K19 K7 82.6(12) . 2_546
O43 K19 K17 159(2) . 3_556
O43 K19 K20 88.6(17) . 2_546
O10W K19 W11 91.5(16) 2_546 .
O10W K19 W12 140(2) 2_546 .
O10W K19 K4 41.4(12) 2_546 2_546
O10W K19 K7 32.2(12) 2_546 2_546
O10W K19 K17 80.5(18) 2_546 3_556
O10W K19 K20 75.5(18) 2_546 2_546
O10W K19 O43 114(2) 2_546 .
W8 K20 K18 98.4(14) . 4_666
W11 K20 W8 108.7(13) 2_556 .
W11 K20 K18 145.5(16) 2_556 4_666
W13 K20 W8 127.6(14) 2_556 .
W13 K20 W11 50.7(7) 2_556 2_556
W13 K20 K18 124.7(16) 2_556 4_666
K3 K20 W8 65.9(10) 2_556 .
K3 K20 W11 60.0(9) 2_556 2_556
K3 K20 W13 62.6(10) 2_556 2_556
K3 K20 K18 154.1(18) 2_556 4_666
K3 K20 K19 123.2(19) 2_556 2_556
K4 K20 W8 63.1(11) . .
K4 K20 W11 119.6(17) . 2_556
K4 K20 W13 166(2) . 2_556
K4 K20 K3 124.6(19) . 2_556
K4 K20 K18 55.4(12) . 4_666
K4 K20 K19 83.7(17) . 2_556
K4 K20 O31 60.2(13) . .
K4 K20 O51 160(2) . 2_556
K19 K20 W8 136.8(19) 2_556 .
K19 K20 W11 63.2(13) 2_556 2_556
K19 K20 W13 82.3(15) 2_556 2_556
K19 K20 K18 82.5(15) 2_556 4_666
O31 K20 W8 25.8(6) . .
O31 K20 W11 133.9(17) . 2_556
O31 K20 W13 133.9(18) . 2_556
O31 K20 K3 82.3(14) . 2_556
O31 K20 K18 76.7(14) . 4_666
O31 K20 K19 144(2) . 2_556
O31 K20 O51 118.1(18) . 2_556
O44 K20 W8 118.3(17) 2_556 .
O44 K20 W11 24.0(7) 2_556 2_556
O44 K20 W13 26.9(7) 2_556 2_556
O44 K20 K3 55.5(11) 2_556 2_556
O44 K20 K4 143(2) 2_556 .
O44 K20 K18 143(2) 2_556 4_666
O44 K20 K19 72.7(16) 2_556 2_556
O44 K20 O31 138(2) 2_556 .
O44 K20 O51 53.3(12) 2_556 2_556
O51 K20 W8 125.5(16) 2_556 .
O51 K20 W11 77.2(12) 2_556 2_556
O51 K20 W13 26.4(6) 2_556 2_556
O51 K20 K3 72.8(13) 2_556 2_556
O51 K20 K18 104.2(15) 2_556 4_666
O51 K20 K19 95.3(18) 2_556 2_556
W1 K21 W3 48.9(7) . .
W1 K21 W9 53.3(7) . .
W3 K21 W9 73.3(9) . .
K1 K21 W1 61.7(9) . .
K1 K21 W3 110.1(15) . .
K1 K21 W9 58.9(9) . .
K1 K21 K11 165.0(19) . .
K1 K21 O13 111.3(16) . .
K1 K21 O27 82.9(13) . .
K1 K21 O17W 101.5(19) . .
K1 K21 Li1 89(2) . 2_646
K11 K21 W1 112.3(15) . .
K11 K21 W3 63.6(11) . .
K11 K21 W9 106.2(14) . .
K11 K21 Li1 82(2) . 2_646
O3 K21 W1 27.9(6) . .
O3 K21 W3 25.6(6) . .
O3 K21 W9 71.6(11) . .
O3 K21 K1 88.8(15) . .
O3 K21 K11 87.7(15) . .
O3 K21 O4 50.1(10) . .
O3 K21 O13 49.0(9) . .
O3 K21 O27 81.2(13) . .
O3 K21 O17W 51.8(16) . .
O3 K21 Li1 130(2) . 2_646
O4 K21 W1 28.1(6) . .
O4 K21 W3 60.5(10) . .
O4 K21 W9 25.4(6) . .
O4 K21 K1 54.2(10) . .
O4 K21 K11 113.5(17) . .
O4 K21 O13 57.3(10) . .
O4 K21 O27 48.1(9) . .
O4 K21 O17W 96(2) . .
O4 K21 Li1 90(2) . 2_646
O13 K21 W1 61.4(10) . .
O13 K21 W3 28.1(6) . .
O13 K21 W9 57.4(9) . .
O13 K21 K11 56.3(10) . .
O13 K21 O27 45.8(8) . .
O13 K21 O17W 90.5(19) . .
O13 K21 Li1 86(2) . 2_646
O27 K21 W1 72.8(11) . .
O27 K21 W3 71.0(10) . .
O27 K21 W9 26.6(5) . .
O27 K21 K11 82.1(13) . .
O27 K21 O17W 132(2) . .
O27 K21 Li1 48.9(19) . 2_646
O17W K21 W1 68.4(16) . .
O17W K21 W3 62.8(15) . .
O17W K21 W9 121(2) . .
O17W K21 K11 87.7(18) . .
O17W K21 Li1 170(3) . 2_646
O21W K21 W1 121(2) 4_666 .
O21W K21 W3 165(2) 4_666 .
O21W K21 W9 92.2(19) 4_666 .
O21W K21 K1 59.9(17) 4_666 .
O21W K21 K11 123(2) 4_666 .
O21W K21 O3 149(2) 4_666 .
O21W K21 O4 106(2) 4_666 .
O21W K21 O13 142(2) 4_666 .
O21W K21 O27 96(2) 4_666 .
O21W K21 O17W 127(3) 4_666 .
O21W K21 Li1 58(2) 4_666 2_646
Li1 K21 W1 118(2) 2_646 .
Li1 K21 W3 114(2) 2_646 .
Li1 K21 W9 65(2) 2_646 .
W1 O1 K1 104.6(8) . .
W1 O1 K5 163.7(10) . 3_657
K5 O1 K1 80.0(7) 3_657 .
W1 O2 W2 119.7(9) . .
W1 O2 K8 96.6(7) . .
W1 O2 K10 119.3(9) . 3_656
W2 O2 K8 95.5(6) . .
W2 O2 K10 118.8(9) . 3_656
K10 O2 K8 92.6(8) 3_656 .
W1 O3 K21 106.1(12) . .
W3 O3 W1 121.9(8) . .
W3 O3 K21 110.1(12) . .
W1 O4 K1 101.3(8) . .
W1 O4 K21 103.2(13) . .
W9 O4 W1 147.8(10) . .
W9 O4 K1 99.3(7) . .
W9 O4 K21 108.0(13) . .
K1 O4 K21 64.4(11) . .
W1 O5 W10 148.1(11) . .
W1 O5 K8 112.2(9) . .
W10 O5 K8 97.5(7) . .
W1 O6 W3 92.3(6) . .
W2 O6 W1 93.3(6) . .
W2 O6 W3 94.2(6) . .
As1 O6 W1 121.2(8) . .
As1 O6 W2 116.7(8) . .
As1 O6 W3 130.4(8) . .
W2 O7 K2 105.6(8) . .
W2 O7 K12 143.1(13) . 1_545
K12 O7 K2 92.3(10) 1_545 .
W2 O8 K8 116.6(9) . .
W2 O9 K15 98.7(9) . .
W3 O9 W2 120.4(10) . .
W3 O9 K15 113.5(10) . .
W2 O10 K2 98.8(7) . .
W2 O10 K15 108.1(9) . .
W4 O10 W2 148.1(10) . .
W4 O10 K2 99.3(7) . .
W4 O10 K15 103.7(9) . .
K15 O10 K2 59.6(8) . .
W3 O11 K11 108.4(11) . .
W3 O11 K14 106.5(10) . .
K14 O11 K11 99.9(10) . .
W3 O12 W5 156.3(11) . .
W3 O12 K14 96.4(8) . .
W5 O12 K14 104.3(8) . .
W3 O13 K11 100.0(9) . .
W3 O13 K21 99.7(12) . .
W7 O13 W3 148.8(10) . .
W7 O13 K11 99.2(9) . .
W7 O13 K21 110.8(13) . .
K11 O13 K21 63.8(11) . .
W4 O14 K2 104.7(8) . .
W4 O14 K14 150.5(12) . 3_656
K14 O14 K2 99.0(10) 3_656 .
W4 O15 Tb1 148.6(9) . .
W4 O16 K15 119.7(11) . 3_656
W4 O16 K15 98.3(10) . .
W5 O16 W4 118.0(9) . .
W5 O16 K15 112.8(11) . 3_656
W5 O16 K15 116.5(11) . .
K15 O16 K15 86.0(11) 3_656 .
W6 O17 W4 117.6(9) . .
W4 O18 W5 91.1(6) . .
W6 O18 W4 91.4(6) . .
W6 O18 W5 92.3(6) . .
As1 O18 W4 116.2(8) . .
As1 O18 W5 136.4(8) . .
As1 O18 W6 118.4(8) . .
W5 O19 K2 146.7(11) . 3_656
W5 O19 K6 105.6(9) . .
W5 O19 K14 101.7(9) . .
K2 O19 K6 104.8(7) 3_656 .
K2 O19 K14 91.6(8) 3_656 .
K6 O19 K14 90.0(9) . .
W5 O20 W6 121.1(8) . .
W5 O20 K13 114.9(9) . 4_565
W6 O20 K13 95.5(8) . 4_565
W5 O21 K6 96.7(7) . .
W5 O21 K13 106.4(9) . 4_565
W7 O21 W5 149.1(11) . .
W7 O21 K6 102.8(9) . .
W7 O21 K13 99.6(9) . 4_565
K6 O21 K13 82.9(8) . 4_565
W6 O22 K1 126.8(10) . 4_565
W6 O23 Tb1 138.1(8) . .
W6 O23 Tb3 131.8(8) . .
Tb3 O23 Tb1 89.2(5) . .
W6 O24 W8 145.6(10) . .
W6 O24 K13 110.4(9) . 4_565
W8 O24 K13 103.9(9) . 4_565
W7 O25 K6 99.6(9) . .
W7 O25 K11 106.7(11) . .
K11 O25 K6 82.4(8) . .
W7 O26 W8 121.3(9) . .
W7 O26 K13 112.4(10) . 4_565
W8 O26 K13 98.8(9) . 4_565
W7 O27 K21 106.5(12) . .
W9 O27 W7 122.1(8) . .
W9 O27 K21 100.5(11) . .
W7 O28 W9 90.6(6) . .
W8 O28 W7 94.6(6) . .
W8 O28 W9 92.5(6) . .
As1 O28 W7 134.2(9) . .
As1 O28 W8 116.7(8) . .
As1 O28 W9 118.5(8) . .
W8 O29 K3 130.8(9) . 2_556
W8 O29 K5 129.9(10) . 2_556
K3 O29 K5 52.9(6) 2_556 2_556
W8 O30 Tb3 137.7(9) . .
W8 O30 K4 99.5(7) . .
Tb3 O30 K4 101.9(6) . .
W8 O31 K4 100.8(7) . .
W8 O31 K20 111.6(12) . .
W9 O31 W8 120.4(9) . .
W9 O31 K4 108.5(7) . .
W9 O31 K20 128.0(13) . .
K4 O31 K20 57.7(12) . .
W9 O32 K1 104.9(9) . .
W9 O32 K18 122.0(13) . 4_666
K1 O32 K18 95.5(11) . 4_666
W9 O33 K4 102.1(7) . .
W10 O33 W9 146.7(10) . .
W10 O33 K4 100.4(7) . .
W10 O34 K4 109.2(8) . .
W10 O34 K9 123.4(10) . 1_556
W10 O34 K18 111.4(13) . 4_666
K4 O34 K18 74.5(11) . 4_666
K9 O34 K4 120.0(8) 1_556 .
K9 O34 K18 107.3(12) 1_556 4_666
W10 O35 Tb2 153.2(9) . .
W10 O36 K1 141.4(8) . .
W10 O36 K18 98.2(11) . 4_666
K1 O36 K18 95.4(11) . 4_666
C1 O36 W10 118.1(17) . .
C1 O36 K1 88.6(15) . .
C1 O36 K18 113.2(19) . 4_666
W10 O37 K8 103.4(7) . .
C2 O37 W10 121.7(15) . .
C2 O37 K8 98.5(15) . .
K5 O38 K1 85.2(8) 3_657 .
C1 O38 K1 94.9(17) . .
C1 O38 K5 118.2(19) . 3_657
C4 O39 Tb2 136.7(18) . 3_657
C4 O40 K7 112.2(17) . 4_666
W11 O41 K7 157.1(10) . 2_546
W11 O42 Tb1 109.8(7) . .
W11 O42 Tb2 148.2(9) . .
Tb2 O42 Tb1 101.0(6) . .
W11 O43 Tb1 98.5(6) . .
W11 O43 K19 108.7(13) . .
W12 O43 W11 120.8(8) . .
W12 O43 Tb1 100.2(7) . .
W12 O43 K19 112.5(13) . .
Tb1 O43 K19 115.3(12) . .
W11 O44 K3 100.1(7) . .
W11 O44 K20 122.1(14) . 2_546
W13 O44 W11 123.4(9) . .
W13 O44 K3 102.0(7) . .
W13 O44 K20 113.7(14) . 2_546
K20 O44 K3 75.3(13) 2_546 .
W11 O45 W19 148.4(10) . .
W11 O45 K3 101.7(8) . .
W19 O45 K3 108.2(7) . .
W12 O46 W11 93.7(6) . .
W12 O46 W13 91.7(6) . .
W13 O46 W11 91.1(6) . .
As2 O46 W11 117.5(7) . .
As2 O46 W12 119.7(8) . .
As2 O46 W13 133.4(8) . .
W12 O47 K18 111.0(13) . .
W12 O48 Tb1 110.7(8) . .
W12 O48 Tb3 149.5(9) . .
Tb3 O48 Tb1 99.5(6) . .
W12 O49 W13 121.3(8) . .
W12 O49 K17 100.8(11) . .
W13 O49 K17 104.0(11) . .
W12 O50 W14 148.2(10) . .
W12 O50 K17 102.4(11) . .
W14 O50 K17 108.7(11) . .
W13 O51 K20 93.0(12) . 2_546
W13 O52 W15 148.6(12) . .
W13 O52 K17 104.2(12) . .
W15 O52 K17 106.1(12) . .
W13 O53 W17 150.5(10) . .
W13 O53 K3 103.2(8) . .
W17 O53 K3 105.4(7) . .
W14 O54 K9 138.2(12) . 4_566
W14 O54 K18 109.5(12) . .
K9 O54 K18 100.6(11) 4_566 .
W14 O55 K17 104.4(11) . .
W15 O55 W14 119.9(10) . .
W15 O55 K17 107.8(12) . .
W14 O56 Tb3 155.0(10) . .
W14 O56 K7 92.0(8) . .
Tb3 O56 K7 107.2(7) . .
W14 O57 W16 119.2(9) . .
W14 O57 K7 102.0(9) . .
W16 O57 K7 103.0(8) . .
W14 O58 W15 93.0(6) . .
W16 O58 W14 92.5(6) . .
W16 O58 W15 94.6(6) . .
As2 O58 W14 116.8(8) . .
As2 O58 W15 133.7(9) . .
As2 O58 W16 116.8(8) . .
W15 O59 K11 144.3(13) . 1_455
W15 O60 W16 119.1(9) . .
W17 O61 W15 153.4(12) . .
W16 O62 K2 147.4(11) . 2_556
W16 O62 K6 99.7(8) . 4_566
K2 O62 K6 91.9(7) 2_556 4_566
W16 O63 K7 97.4(9) . .
W16 O64 K6 106.9(8) . 4_566
W18 O64 W16 144.4(9) . .
W18 O64 K6 98.5(8) . 4_566
W17 O66 W18 120.4(11) . .
W17 O67 W19 122.8(9) . .
W17 O67 K3 105.3(9) . .
W17 O67 K5 146.4(10) . .
W19 O67 K3 104.9(7) . .
W19 O67 K5 87.6(6) . .
K3 O67 K5 47.7(5) . .
W18 O68 W17 93.6(6) . .
W18 O68 W19 92.6(6) . .
W19 O68 W17 91.9(6) . .
As2 O68 W17 131.5(9) . .
As2 O68 W18 118.4(9) . .
As2 O68 W19 119.6(8) . .
W18 O69 K6 104.4(10) . 4_566
W18 O71 K10 131.8(10) . 1_556
W18 O71 K16 108.0(12) . 1_556
W19 O71 W18 117.5(10) . .
W19 O71 K10 107.9(9) . 1_556
W19 O71 K16 104.7(12) . 1_556
K10 O71 K16 73.4(11) 1_556 1_556
W19 O72 K5 108.6(9) . .
W19 O72 K8 114.2(9) . 3_657
W19 O72 K10 97.1(8) . 1_556
K5 O72 K8 134.7(8) . 3_657
K5 O72 K10 102.9(8) . 1_556
K10 O72 K8 86.0(7) 1_556 3_657
W19 O73 Tb2 153.2(10) . .
W19 O73 K16 89.4(9) . 1_556
Tb2 O73 K16 112.6(10) . 1_556
Tb1 O74 Tb2 97.5(5) . .
Tb1 O74 Tb3 98.0(6) . .
Tb3 O74 Tb2 145.9(7) . .
K1 C1 K5 68.6(6) . 3_657
O36 C1 K1 68.6(15) . .
O36 C1 K5 131.2(18) . 3_657
O36 C1 C2 112(2) . .
O38 C1 K1 62.5(15) . .
O38 C1 K5 43.5(16) . 3_657
O38 C1 O36 126(3) . .
O38 C1 C2 121(3) . .
C2 C1 K1 152.5(18) . .
C2 C1 K5 95.5(16) . 3_657
K8 C2 H2 50.6 . .
O37 C2 K8 59.0(13) . .
O37 C2 C1 110(2) . .
O37 C2 H2 109.5 . .
O37 C2 C3 112(2) . .
C1 C2 K8 128.3(17) . .
C1 C2 H2 109.5 . .
C3 C2 K8 125.3(18) . .
C3 C2 C1 106(2) . .
C3 C2 H2 109.5 . .
K7 C3 H3A 64.3 4_666 .
K7 C3 H3B 63.5 4_666 .
C2 C3 K7 165(2) . 4_666
C2 C3 H3A 108.6 . .
C2 C3 H3B 108.6 . .
H3A C3 H3B 107.6 . .
C4 C3 K7 80.9(16) . 4_666
C4 C3 C2 115(2) . .
C4 C3 H3A 108.6 . .
C4 C3 H3B 108.6 . .
O39 C4 K7 155.1(18) . 4_666
O39 C4 O40 124(2) . .
O39 C4 C3 120(2) . .
O40 C4 K7 48.3(14) . 4_666
O40 C4 C3 116(2) . .
C3 C4 K7 73.9(16) . 4_666
Tb1 O1W K7 149.9(8) . 2_546
Tb2 O3W Tb1 93.6(5) . .
Tb2 O4W K8 116.8(8) . 3_657
Tb2 O4W K9 103.8(7) . 1_556
K8 O4W K9 98.8(8) 3_657 1_556
Tb2 O5W K9 116.5(8) . 1_556
Tb3 O6W K7 118.7(9) . .
Tb3 O7W K4 106.5(7) . .
Tb3 O8W K18 137.5(14) . .
K4 O10W K7 112.4(15) . .
K19 O10W K4 100.8(18) 2_556 .
K19 O10W K7 119(2) 2_556 .
K9 O11W K16 57.3(11) 4_666 4_666
K12 O11W K9 88.4(14) 2_646 4_666
K12 O11W K16 46.4(12) 2_646 4_666
O23W O11W K9 85(4) . 4_666
O23W O11W K12 67(4) . 2_646
O23W O11W K16 39(4) . 4_666
K12 O12W K2 100(2) 1_545 .
K11 O13W K9 165(2) . 4_666
K12 O13W K9 85.2(17) 2_646 4_666
K12 O13W K11 93.1(18) 2_646 .
K14 O18W K17 104.6(18) . 1_655
K10 O19W K11 155(2) 3_666 2_656
K12 O19W K10 93(2) . 3_666
K12 O19W K11 87(2) . 2_656
K21 O21W K1 65.6(18) 4_565 4_565
K5 O22W K10 103.9(19) . 1_556
K9 O23W K8 90.8(19) 4_666 2_656
K12 O23W K8 111(3) 2_646 2_656
K12 O23W K9 88(2) 2_646 4_666
K12 O23W K16 60(2) 2_646 4_666
K16 O23W K8 58.7(19) 4_666 2_656
K16 O23W K9 63.6(19) 4_666 4_666
O11W O23W K8 157(5) . 2_656
O11W O23W K9 72(4) . 4_666
O11W O23W K12 84(5) . 2_646
O11W O23W K16 122(5) . 4_666
K17 O24W K4 125(3) . 4_565
K18 O24W K4 94(3) . 4_565
K18 O24W K17 128(4) . .

loop_
_geom_bond_atom_site_label_1
_geom_bond_atom_site_label_2
_geom_bond_distance
_geom_bond_site_symmetry_2
W1 K1 3.829(8) .
W1 K8 4.07(2) .
W1 K10 4.03(2) 3_656
W1 K21 4.09(6) .
W1 O1 1.737(18) .
W1 O2 1.900(16) .
W1 O3 1.992(17) .
W1 O4 1.974(19) .
W1 O5 1.768(18) .
W1 O6 2.322(16) .
W2 K2 3.930(11) .
W2 K8 4.07(2) .
W2 K10 4.07(2) 3_656
W2 K12 4.04(3) 1_545
W2 K15 4.12(3) .
W2 O2 1.958(16) .
W2 O6 2.264(17) .
W2 O7 1.742(19) .
W2 O8 1.70(2) .
W2 O9 2.065(19) .
W2 O10 1.951(16) .
W3 K11 4.01(3) .
W3 K14 3.86(3) .
W3 K21 4.11(6) .
W3 O3 1.892(17) .
W3 O6 2.385(17) .
W3 O9 1.859(19) .
W3 O11 1.67(2) .
W3 O12 1.901(17) .
W3 O13 1.966(18) .
W4 K2 3.896(12) .
W4 K15 3.96(3) .
W4 O10 1.873(17) .
W4 O14 1.72(2) .
W4 O15 1.802(16) .
W4 O16 2.08(2) .
W4 O17 1.970(19) .
W4 O18 2.341(18) .
W5 K6 3.706(19) .
W5 K14 4.07(3) .
W5 K15 3.93(3) 3_656
W5 O12 1.917(18) .
W5 O16 1.87(2) .
W5 O18 2.401(16) .
W5 O19 1.742(17) .
W5 O20 1.842(19) .
W5 O21 1.962(18) .
W6 K1 4.076(8) 4_565
W6 K13 4.04(3) 4_565
W6 O17 1.934(18) .
W6 O18 2.324(17) .
W6 O20 2.068(17) .
W6 O22 1.745(19) .
W6 O23 1.813(17) .
W6 O24 1.868(17) .
W7 K6 3.799(18) .
W7 K11 3.94(3) .
W7 O13 1.880(17) .
W7 O21 1.863(18) .
W7 O25 1.726(18) .
W7 O26 1.85(2) .
W7 O27 1.956(16) .
W7 O28 2.360(17) .
W8 K4 3.819(15) .
W8 K13 3.96(3) 4_565
W8 K20 4.13(6) .
W8 O24 1.971(17) .
W8 O26 2.063(19) .
W8 O28 2.279(17) .
W8 O29 1.753(18) .
W8 O30 1.802(17) .
W8 O31 1.935(16) .
W9 K1 3.708(8) .
W9 K4 4.005(16) .
W9 K21 4.13(5) .
W9 O4 1.87(2) .
W9 O27 1.882(16) .
W9 O28 2.363(16) .
W9 O31 1.931(16) .
W9 O32 1.711(18) .
W9 O33 1.952(16) .
W10 K4 3.912(16) .
W10 K8 3.97(2) .
W10 K9 4.06(2) 1_556
W10 K18 4.09(5) 4_666
W10 O5 2.172(18) .
W10 O33 1.872(17) .
W10 O34 1.725(18) .
W10 O35 1.754(16) .
W10 O36 2.131(16) .
W10 O37 1.951(17) .
W11 Tb1 3.4881(16) .
W11 K3 3.773(14) .
W11 K19 4.00(5) .
W11 K20 4.06(6) 2_546
W11 O41 1.715(18) .
W11 O42 1.849(15) .
W11 O43 2.023(17) .
W11 O44 1.948(17) .
W11 O45 1.890(17) .
W11 O46 2.380(15) .
W12 Tb1 3.4727(17) .
W12 K17 3.96(5) .
W12 K18 4.10(5) .
W12 K19 4.02(6) .
W12 O43 1.937(17) .
W12 O46 2.338(16) .
W12 O47 1.754(19) .
W12 O48 1.830(17) .
W12 O49 1.935(17) .
W12 O50 1.890(18) .
W13 K3 3.793(14) .
W13 K17 4.05(5) .
W13 K20 3.85(6) 2_546
W13 O44 1.906(17) .
W13 O46 2.374(16) .
W13 O49 1.944(19) .
W13 O51 1.717(18) .
W13 O52 1.87(2) .
W13 O53 1.892(18) .
W14 K7 3.75(2) .
W14 K17 4.14(5) .
W14 O50 1.932(18) .
W14 O54 1.756(19) .
W14 O55 2.003(19) .
W14 O56 1.777(18) .
W14 O57 1.901(19) .
W14 O58 2.328(17) .
W15 O52 1.97(2) .
W15 O55 1.91(2) .
W15 O58 2.348(17) .
W15 O59 1.74(2) .
W15 O60 1.86(2) .
W15 O61 1.944(19) .
W16 K6 3.896(18) 4_566
W16 K7 3.83(2) .
W16 O57 1.975(18) .
W16 O58 2.300(18) .
W16 O60 2.102(18) .
W16 O62 1.760(19) .
W16 O63 1.75(2) .
W16 O64 1.915(18) .
W17 K3 3.879(14) .
W17 O53 1.94(2) .
W17 O61 1.895(18) .
W17 O65 1.73(2) .
W17 O66 1.81(2) .
W17 O67 1.866(18) .
W17 O68 2.403(18) .
W18 K6 3.683(19) 4_566
W18 K16 3.95(4) 1_556
W18 O64 1.908(18) .
W18 O66 2.13(2) .
W18 O68 2.286(18) .
W18 O69 1.70(2) .
W18 O70 1.74(2) .
W18 O71 1.979(19) .
W19 K3 3.965(14) .
W19 K5 3.89(2) .
W19 K10 3.84(2) 1_556
W19 K16 3.83(4) 1_556
W19 O45 1.938(18) .
W19 O67 2.005(19) .
W19 O68 2.325(16) .
W19 O71 1.922(19) .
W19 O72 1.743(18) .
W19 O73 1.769(19) .
Tb1 Tb3 3.5964(18) .
Tb1 O15 2.307(17) .
Tb1 O23 2.600(16) .
Tb1 O42 2.397(17) .
Tb1 O43 2.559(15) .
Tb1 O48 2.375(17) .
Tb1 O74 2.352(17) .
Tb1 O1W 2.452(18) .
Tb1 O2W 2.428(17) .
Tb1 O3W 2.527(16) .
Tb2 K8 4.52(2) 3_657
Tb2 K8 4.39(2) .
Tb2 K9 4.47(2) 1_556
Tb2 O35 2.341(16) .
Tb2 O39 2.406(18) 3_657
Tb2 O42 2.322(15) .
Tb2 O73 2.294(18) .
Tb2 O74 2.490(15) .
Tb2 O3W 2.468(16) .
Tb2 O4W 2.473(18) .
Tb2 O5W 2.415(19) .
Tb3 K4 4.208(16) .
Tb3 K7 4.49(2) .
Tb3 O23 2.523(17) .
Tb3 O30 2.301(17) .
Tb3 O48 2.336(17) .
Tb3 O56 2.285(18) .
Tb3 O74 2.412(15) .
Tb3 O6W 2.46(2) .
Tb3 O7W 2.454(18) .
Tb3 O8W 2.38(2) .
As1 O6 1.812(17) .
As1 O18 1.781(17) .
As1 O28 1.794(17) .
As2 O46 1.770(17) .
As2 O58 1.809(17) .
As2 O68 1.787(17) .
K1 K5 3.82(2) 3_657
K1 K13 2.81(3) .
K1 K21 3.24(6) .
K1 O1 3.00(2) .
K1 O4 2.92(2) .
K1 O22 2.78(2) 4_666
K1 O32 2.88(2) .
K1 O36 3.019(19) .
K1 O38 2.89(2) .
K1 C1 3.24(3) .
K1 O21W 3.08(7) 4_666
K2 K12 4.06(3) 1_545
K2 K14 4.41(3) 3_656
K2 K15 3.08(4) .
K2 O7 3.09(2) .
K2 O10 3.13(2) .
K2 O14 3.09(3) .
K2 O19 2.78(2) 3_656
K2 O62 3.00(2) 2_546
K2 O9W 2.75(4) .
K2 O12W 2.89(5) .
K3 K5 2.61(2) .
K3 K13 4.74(4) 3_657
K3 K20 3.41(6) 2_546
K3 O29 2.78(2) 2_546
K3 O44 2.91(2) .
K3 O45 2.91(2) .
K3 O53 2.89(2) .
K3 O67 2.95(2) .
K4 K18 3.71(5) 4_666
K4 K20 2.87(6) .
K4 O30 3.08(2) .
K4 O31 2.95(2) .
K4 O33 3.11(2) .
K4 O34 2.99(3) .
K4 O7W 2.79(2) .
K4 O10W 2.89(5) .
K4 O24W 2.93(7) 4_666
K5 K1 3.82(2) 3_657
K5 K10 4.83(3) 1_556
K5 K13 3.11(4) 3_657
K5 O1 2.93(3) 3_657
K5 O29 3.05(3) 2_546
K5 O38 2.75(3) 3_657
K5 O67 3.42(3) .
K5 O72 2.96(3) .
K5 C1 3.52(3) 3_657
K5 O22W 2.92(7) .
K6 W16 3.896(18) 4_665
K6 W18 3.683(19) 4_665
K6 K11 4.08(4) .
K6 K13 4.21(4) 4_565
K6 O19 2.84(3) .
K6 O21 2.92(3) .
K6 O25 3.11(3) .
K6 O62 3.19(3) 4_665
K6 O64 2.88(3) 4_665
K6 O69 2.87(3) 4_665
K7 O40 2.81(3) 4_565
K7 O41 3.11(3) 2_556
K7 O56 3.24(3) .
K7 O57 2.87(3) .
K7 O63 3.18(3) .
K7 C3 3.38(4) 4_565
K7 C4 3.48(3) 4_565
K7 O1W 3.13(3) 2_556
K7 O6W 2.75(3) .
K7 O10W 2.93(5) .
K8 K16 2.87(5) 3_656
K8 O2 3.38(3) .
K8 O5 3.05(3) .
K8 O8 3.01(3) .
K8 O37 3.04(3) .
K8 O72 3.31(3) 3_657
K8 C2 3.51(3) .
K8 O4W 2.83(3) 3_657
K8 O23W 3.24(8) 2_646
K9 W10 4.06(2) 1_554
K9 Tb2 4.47(2) 1_554
K9 K8 4.57(3) 3_656
K9 K12 3.87(3) 3_666
K9 K16 3.01(5) .
K9 O34 2.84(3) 1_554
K9 O54 2.86(3) 4_665
K9 O4W 3.18(3) 1_554
K9 O5W 2.84(3) 1_554
K9 O11W 3.03(5) 4_565
K9 O13W 3.01(6) 4_565
K9 O23W 3.17(8) 4_565
K10 W1 4.03(2) 3_656
K10 W2 4.07(2) 3_656
K10 W19 3.84(2) 1_554
K10 K5 4.83(3) 1_554
K10 K8 4.45(3) 3_656
K10 K12 4.01(4) 3_666
K10 K16 3.37(5) .
K10 O2 2.75(3) 3_656
K10 O71 2.78(3) 1_554
K10 O72 3.21(3) 1_554
K10 O19W 3.08(7) 3_666
K10 O22W 3.21(7) 1_554
K11 K12 4.05(4) 2_646
K11 K14 4.74(5) .
K11 K21 3.42(6) .
K11 O11 3.16(4) .
K11 O13 3.17(4) .
K11 O25 3.08(4) .
K11 O59 2.83(4) 1_655
K11 O13W 2.89(6) .
K11 O19W 3.37(7) 2_646
K12 W2 4.04(3) 1_565
K12 K2 4.06(3) 1_565
K12 K9 3.87(3) 3_666
K12 K10 4.01(4) 3_666
K12 K11 4.05(4) 2_656
K12 K16 2.37(5) 3_666
K12 O7 2.51(4) 1_565
K12 O11W 2.50(5) 2_656
K12 O12W 2.39(6) 1_565
K12 O13W 2.69(7) 2_656
K12 O19W 2.42(7) .
K12 O23W 2.31(8) 2_656
K13 W6 4.04(3) 4_666
K13 W8 3.96(3) 4_666
K13 K3 4.74(4) 3_657
K13 K5 3.11(4) 3_657
K13 K6 4.21(4) 4_666
K13 K21 4.20(6) .
K13 O20 3.28(4) 4_666
K13 O21 3.41(4) 4_666
K13 O24 2.99(4) 4_666
K13 O26 3.08(4) 4_666
K14 K2 4.41(3) 3_656
K14 K15 3.47(5) .
K14 O11 3.04(4) .
K14 O12 3.15(3) .
K14 O14 2.71(3) 3_656
K14 O19 3.35(4) .
K14 O16W 2.93(7) 3_656
K14 O18W 3.28(6) .
K15 W5 3.93(3) 3_656
K15 K15 4.02(7) 3_656
K15 O9 3.26(4) .
K15 O10 3.07(4) .
K15 O16 3.08(4) .
K15 O16 2.81(4) 3_656
K15 O20W 2.93(7) .
K16 W18 3.95(4) 1_554
K16 W19 3.83(4) 1_554
K16 K8 2.87(5) 3_656
K16 K12 2.37(5) 3_666
K16 O71 2.86(5) 1_554
K16 O73 3.42(4) 1_554
K16 O11W 3.25(6) 4_565
K16 O23W 2.42(8) 4_565
K17 K9 5.03(5) 4_566
K17 K18 4.40(7) .
K17 K19 3.59(7) 3_556
K17 O49 3.11(5) .
K17 O50 3.09(5) .
K17 O52 3.16(5) .
K17 O55 3.16(5) .
K17 O18W 3.41(8) 1_455
K17 O24W 2.80(9) .
K18 W10 4.09(5) 4_565
K18 K4 3.71(5) 4_565
K18 O32 3.32(6) 4_565
K18 O34 3.13(6) 4_565
K18 O36 3.20(6) 4_565
K18 O47 3.13(6) .
K18 O54 3.39(6) .
K18 O8W 2.91(6) .
K18 O15W 2.43(9) 4_565
K18 O24W 2.09(8) .
K19 K4 4.29(6) 2_546
K19 K7 4.83(6) 2_546
K19 K17 3.59(7) 3_556
K19 K20 3.52(8) 2_546
K19 O43 2.86(6) .
K19 O10W 2.68(7) 2_546
K20 W11 4.06(6) 2_556
K20 W13 3.85(6) 2_556
K20 K3 3.41(6) 2_556
K20 K18 4.48(8) 4_666
K20 K19 3.52(8) 2_556
K20 O31 3.01(6) .
K20 O44 2.67(6) 2_556
K20 O51 3.36(6) 2_556
K21 O3 3.06(6) .
K21 O4 3.16(6) .
K21 O13 3.30(6) .
K21 O27 3.35(6) .
K21 O17W 3.37(10) .
K21 O21W 2.90(9) 4_666
K21 Li1 3.52(13) 2_646
O1 K5 2.93(3) 3_657
O2 K10 2.75(3) 3_656
O7 K12 2.51(4) 1_545
O14 K14 2.71(3) 3_656
O16 K15 2.81(4) 3_656
O19 K2 2.78(2) 3_656
O20 K13 3.28(4) 4_565
O21 K13 3.41(4) 4_565
O22 K1 2.78(2) 4_565
O24 K13 2.99(4) 4_565
O26 K13 3.08(4) 4_565
O29 K3 2.78(2) 2_556
O29 K5 3.05(3) 2_556
O32 K18 3.32(6) 4_666
O34 K9 2.84(3) 1_556
O34 K18 3.13(6) 4_666
O36 K18 3.20(6) 4_666
O36 C1 1.26(3) .
O37 C2 1.36(3) .
O38 K5 2.75(3) 3_657
O38 C1 1.25(3) .
O39 Tb2 2.406(18) 3_657
O39 C4 1.25(3) .
O40 K7 2.81(3) 4_666
O40 C4 1.25(3) .
O41 K7 3.11(3) 2_546
O44 K20 2.67(6) 2_546
O51 K20 3.36(6) 2_546
O54 K9 2.86(3) 4_566
O59 K11 2.83(4) 1_455
O62 K2 3.00(2) 2_556
O62 K6 3.19(3) 4_566
O64 K6 2.88(3) 4_566
O69 K6 2.87(3) 4_566
O71 K10 2.78(3) 1_556
O71 K16 2.86(5) 1_556
O72 K8 3.31(3) 3_657
O72 K10 3.21(3) 1_556
O73 K16 3.42(4) 1_556
C1 K5 3.52(3) 3_657
C1 C2 1.59(4) .
C2 H2 0.9800 .
C2 C3 1.51(4) .
C3 K7 3.38(4) 4_666
C3 H3A 0.9700 .
C3 H3B 0.9700 .
C3 C4 1.50(4) .
C4 K7 3.48(3) 4_666
O1W K7 3.13(3) 2_546
O4W K8 2.83(3) 3_657
O4W K9 3.18(3) 1_556
O5W K9 2.84(3) 1_556
O10W K19 2.68(7) 2_556
O11W K9 3.03(5) 4_666
O11W K12 2.50(5) 2_646
O11W K16 3.25(6) 4_666
O11W O23W 1.24(8) .
O12W K12 2.39(6) 1_545
O13W K9 3.01(6) 4_666
O13W K12 2.69(7) 2_646
O15W K18 2.43(9) 4_666
O16W K14 2.93(7) 3_656
O18W K17 3.41(8) 1_655
O19W K10 3.08(7) 3_666
O19W K11 3.37(7) 2_656
O21W K1 3.08(7) 4_565
O21W K21 2.90(9) 4_565
O22W K10 3.21(7) 1_556
O23W K8 3.24(8) 2_656
O23W K9 3.17(8) 4_666
O23W K12 2.31(8) 2_646
O23W K16 2.42(8) 4_666
O24W K4 2.93(7) 4_565
Li1 K21 3.52(13) 2_656
